data_4326017
loop_
_publ_author_name
'Jaime A. Flores'
'Jos\'e G. Andino'
'Nikolay P. Tsvetkov'
'Maren Pink'
'Robert J. Wolfe'
'Ashley R. Head'
'Dennis L. Lichtenberger'
'Joseph Massa'
'Kenneth G. Caulton'

_publ_section_title
;
 Assessment of the Electronic Structure of 2,2'-Pyridylpyrrolides as
 Ligands
;
_journal_name_full 'Inorganic Chemistry'
_journal_page_first 8121
_journal_page_last 8131
_journal_paper_doi 10.1021/ic2005503
_journal_volume 50
_journal_year 2011
_chemical_formula_moiety 'C15 H15 F6 K N2 O'
_chemical_formula_sum 'C15 H15 F6 K N2 O'
_chemical_formula_weight 392.39
_chemical_name_systematic
; 
 ? 
;
_space_group_IT_number 7
_symmetry_cell_setting monoclinic
_symmetry_space_group_name_Hall 'P -2yac'
_symmetry_space_group_name_H-M 'P 1 n 1'
_atom_sites_solution_hydrogens geom
_atom_sites_solution_primary direct
_atom_sites_solution_secondary difmap
_audit_creation_method SHELXL-97
_cell_angle_alpha 90.00
_cell_angle_beta 91.692(2)
_cell_angle_gamma 90.00
_cell_formula_units_Z 8
_cell_length_a 12.2946(13)
_cell_length_b 15.6385(15)
_cell_length_c 18.030(3)
_cell_measurement_reflns_used 4187
_cell_measurement_temperature 150(2)
_cell_measurement_theta_max 24.77
_cell_measurement_theta_min 2.26
_cell_volume 3465.1(8)
_computing_cell_refinement 'APEX II v2009.5.0 (Bruker, 2009)'
_computing_data_collection 'APEX II v2009.5.0 (Bruker, 2009)'
_computing_data_reduction 'APEX II v2009.5.0 (Bruker, 2009)'
_computing_molecular_graphics 'SHELXTL (Bruker, 2008)'
_computing_publication_material 'SHELXTL (Bruker, 2008)'
_computing_structure_refinement 'SHELXL-97 (Sheldrick, 2008)'
_computing_structure_solution 'SIR-2004 (Burla et al., 2005)'
_diffrn_ambient_temperature 150(2)
_diffrn_detector 'CCD area detector'
_diffrn_detector_area_resol_mean 83.33
_diffrn_detector_type 'Bruker APEXII'
_diffrn_measured_fraction_theta_full 1.000
_diffrn_measured_fraction_theta_max 1.000
_diffrn_measurement_details '0.30 degree frames measured for 15 seconds each'
_diffrn_measurement_device 'APEX Kappa Duo'
_diffrn_measurement_device_type Kappa
_diffrn_measurement_method 'omega and phi scans'
_diffrn_radiation_monochromator graphite
_diffrn_radiation_source 'fine-focus sealed tube'
_diffrn_radiation_type MoK\a
_diffrn_radiation_wavelength 0.71073
_diffrn_reflns_av_R_equivalents 0.0410
_diffrn_reflns_av_sigmaI/netI 0.0553
_diffrn_reflns_limit_h_max 14
_diffrn_reflns_limit_h_min -14
_diffrn_reflns_limit_k_max 16
_diffrn_reflns_limit_k_min -18
_diffrn_reflns_limit_l_max 21
_diffrn_reflns_limit_l_min -21
_diffrn_reflns_number 25555
_diffrn_reflns_theta_full 25.04
_diffrn_reflns_theta_max 25.04
_diffrn_reflns_theta_min 1.30
_exptl_absorpt_coefficient_mu 0.372
_exptl_absorpt_correction_T_max 0.9816
_exptl_absorpt_correction_T_min 0.9259
_exptl_absorpt_correction_type multi-scan
_exptl_absorpt_process_details 'SADABS, R. Blessing; 1995'
_exptl_crystal_colour colorless
_exptl_crystal_density_diffrn 1.504
_exptl_crystal_description plate
_exptl_crystal_F_000 1600
_exptl_crystal_size_max 0.21
_exptl_crystal_size_mid 0.16
_exptl_crystal_size_min 0.05
_refine_diff_density_max 0.382
_refine_diff_density_min -0.270
_refine_diff_density_rms 0.052
_refine_ls_abs_structure_details 'Flack H D (1983), Acta Cryst. A39, 876-881'
_refine_ls_abs_structure_Flack 0.47(6)
_refine_ls_extinction_method none
_refine_ls_goodness_of_fit_ref 1.022
_refine_ls_hydrogen_treatment constr
_refine_ls_matrix_type full
_refine_ls_number_parameters 909
_refine_ls_number_reflns 12113
_refine_ls_number_restraints 2
_refine_ls_restrained_S_all 1.022
_refine_ls_R_factor_all 0.0810
_refine_ls_R_factor_gt 0.0477
_refine_ls_shift/su_max 0.001
_refine_ls_shift/su_mean 0.000
_refine_ls_structure_factor_coef Fsqd
_refine_ls_weighting_details 'calc w=1/[\s^2^(Fo^2^)+(0.0538P)^2^+0.1970P] where P=(Fo^2^+2Fc^2^)/3'
_refine_ls_weighting_scheme calc
_refine_ls_wR_factor_gt 0.1052
_refine_ls_wR_factor_ref 0.1210
_reflns_number_gt 8457
_reflns_number_total 12113
_reflns_threshold_expression >2sigma(I)
_cod_data_source_file ic2005503_si_005.cif
_cod_data_source_block 10023
_cod_depositor_comments
;
The following automatic conversions were performed:

'_exptl_absorpt_correction_type' value 'multi-scans' was replaced
with the value 'multi-scan' as specified in the replacement file
'src/cod-tools/trunk/data/replacement-values/replacement_values.lst'.

Automatic conversion script
Id: cif_fix_values 5376 2017-05-30 11:51:03Z andrius 
;
_cod_original_cell_volume 3465.1(7)
_cod_original_sg_symbol_Hall '-P 2ybc'
_cod_database_code 4326017

loop_
_symmetry_equiv_pos_as_xyz
'x, y, z'
'x+1/2, -y, z+1/2'

loop_
_atom_site_label
_atom_site_type_symbol
_atom_site_fract_x
_atom_site_fract_y
_atom_site_fract_z
_atom_site_U_iso_or_equiv
_atom_site_adp_type
_atom_site_occupancy
_atom_site_symmetry_multiplicity
_atom_site_calc_flag
_atom_site_refinement_flags
K1 K 0.61832(9) 0.15536(9) 0.70543(6) 0.0272(3) Uani 1 1 d .
F1A F 1.1015(3) 0.0073(3) 0.8657(2) 0.0643(11) Uani 1 1 d .
F2A F 1.1021(3) 0.0953(3) 0.7755(2) 0.0535(11) Uani 1 1 d .
F3A F 1.0911(4) -0.0383(3) 0.7537(3) 0.0639(13) Uani 1 1 d .
F4A F 0.7079(3) 0.0217(2) 0.97049(19) 0.0528(11) Uani 1 1 d .
F5A F 0.6116(3) 0.0934(3) 0.89093(19) 0.0471(10) Uani 1 1 d .
F6A F 0.6109(3) -0.0411(2) 0.8841(2) 0.0527(12) Uani 1 1 d .
N1A N 0.7667(4) 0.0367(3) 0.6245(3) 0.0232(12) Uani 1 1 d .
N2A N 0.7539(4) 0.0345(2) 0.7754(3) 0.0206(12) Uani 1 1 d .
C1A C 0.7705(7) 0.0410(3) 0.5493(3) 0.0339(17) Uani 1 1 d .
H1A H 0.7040 0.0359 0.5215 0.041 Uiso 1 1 calc R
C2A C 0.8630(6) 0.0520(4) 0.5114(3) 0.0464(17) Uani 1 1 d .
H2A H 0.8610 0.0540 0.4587 0.056 Uiso 1 1 calc R
C3A C 0.9614(6) 0.0603(4) 0.5516(3) 0.0515(17) Uani 1 1 d .
H3A H 1.0276 0.0693 0.5269 0.062 Uiso 1 1 calc R
C4A C 0.9599(6) 0.0551(4) 0.6276(4) 0.0457(16) Uani 1 1 d .
H4A H 1.0263 0.0600 0.6557 0.055 Uiso 1 1 calc R
C5A C 0.8638(6) 0.0430(3) 0.6641(4) 0.0287(15) Uani 1 1 d .
C6A C 0.8528(5) 0.0353(3) 0.7452(3) 0.0209(14) Uani 1 1 d .
C7A C 0.9360(5) 0.0271(3) 0.8023(3) 0.0256(14) Uani 1 1 d .
C8A C 0.8805(5) 0.0243(3) 0.8693(3) 0.0285(14) Uani 1 1 d .
H8A H 0.9120 0.0203 0.9179 0.034 Uiso 1 1 calc R
C9A C 0.7725(5) 0.0285(3) 0.8506(3) 0.0218(13) Uani 1 1 d .
C10A C 1.0542(6) 0.0229(5) 0.7998(4) 0.0449(19) Uani 1 1 d .
C11A C 0.6774(5) 0.0263(4) 0.8985(3) 0.0327(16) Uani 1 1 d .
O1A O 0.4505(3) 0.0190(2) 0.7048(2) 0.0454(11) Uani 1 1 d .
C12A C 0.4447(7) 0.0405(4) 0.5756(4) 0.063(2) Uani 1 1 d .
H12A H 0.3987 0.0653 0.5358 0.095 Uiso 1 1 calc R
H12B H 0.4657 -0.0177 0.5619 0.095 Uiso 1 1 calc R
H12C H 0.5102 0.0756 0.5831 0.095 Uiso 1 1 calc R
C13A C 0.3835(6) 0.0380(4) 0.6450(4) 0.0594(19) Uani 1 1 d .
H13A H 0.3488 0.0943 0.6530 0.071 Uiso 1 1 calc R
H13B H 0.3253 -0.0055 0.6405 0.071 Uiso 1 1 calc R
C14A C 0.3916(5) 0.0031(4) 0.7733(4) 0.056(2) Uani 1 1 d .
H14A H 0.4383 -0.0317 0.8073 0.067 Uiso 1 1 calc R
H14B H 0.3255 -0.0307 0.7609 0.067 Uiso 1 1 calc R
C15A C 0.3591(5) 0.0823(4) 0.8126(3) 0.0569(17) Uani 1 1 d .
H15A H 0.3224 0.0670 0.8583 0.085 Uiso 1 1 calc R
H15B H 0.3094 0.1157 0.7804 0.085 Uiso 1 1 calc R
H15C H 0.4239 0.1164 0.8250 0.085 Uiso 1 1 calc R
K2 K 0.63617(10) 0.40565(9) 0.70692(6) 0.0274(3) Uani 1 1 d .
F1B F 0.1524(3) 0.2569(3) 0.5435(2) 0.0670(11) Uani 1 1 d .
F2B F 0.1646(3) 0.2172(2) 0.6576(2) 0.0554(12) Uani 1 1 d .
F3B F 0.1523(3) 0.3509(3) 0.6313(2) 0.0572(11) Uani 1 1 d .
F4B F 0.6372(3) 0.3446(2) 0.50835(19) 0.0440(10) Uani 1 1 d .
F5B F 0.5391(3) 0.2650(3) 0.43536(17) 0.0529(10) Uani 1 1 d .
F6B F 0.6393(3) 0.2083(2) 0.5206(2) 0.0457(11) Uani 1 1 d .
N1B N 0.4905(5) 0.2874(3) 0.7835(3) 0.0333(15) Uani 1 1 d .
N2B N 0.5012(4) 0.2872(3) 0.6312(3) 0.0228(12) Uani 1 1 d .
C1B C 0.4891(7) 0.2942(4) 0.8565(4) 0.0443(18) Uani 1 1 d .
H1B H 0.5558 0.2880 0.8839 0.053 Uiso 1 1 calc R
C2B C 0.3938(6) 0.3102(4) 0.8959(3) 0.0544(18) Uani 1 1 d .
H2B H 0.3950 0.3127 0.9485 0.065 Uiso 1 1 calc R
C3B C 0.2988(6) 0.3220(4) 0.8548(3) 0.0560(18) Uani 1 1 d .
H3B H 0.2333 0.3347 0.8791 0.067 Uiso 1 1 calc R
C4B C 0.2982(5) 0.3156(3) 0.7780(3) 0.0400(14) Uani 1 1 d .
H4B H 0.2331 0.3240 0.7493 0.048 Uiso 1 1 calc R
C5B C 0.3967(5) 0.2964(3) 0.7440(3) 0.0271(15) Uani 1 1 d .
C6B C 0.3997(5) 0.2882(3) 0.6619(3) 0.0231(15) Uani 1 1 d .
C7B C 0.3199(5) 0.2826(3) 0.6061(3) 0.0288(15) Uani 1 1 d .
C8B C 0.3707(5) 0.2747(3) 0.5390(3) 0.0277(14) Uani 1 1 d .
H8B H 0.3375 0.2680 0.4911 0.033 Uiso 1 1 calc R
C9B C 0.4813(5) 0.2787(3) 0.5572(3) 0.0266(15) Uani 1 1 d .
C10B C 0.1988(6) 0.2765(4) 0.6100(4) 0.0402(18) Uani 1 1 d .
C11B C 0.5709(5) 0.2740(4) 0.5062(3) 0.0297(15) Uani 1 1 d .
O1B O 0.7931(3) 0.2725(2) 0.73342(18) 0.0277(9) Uani 1 1 d .
C12B C 0.8624(6) 0.3305(4) 0.8517(3) 0.067(2) Uani 1 1 d .
H12D H 0.8645 0.3181 0.9050 0.100 Uiso 1 1 calc R
H12E H 0.8187 0.3819 0.8421 0.100 Uiso 1 1 calc R
H12F H 0.9366 0.3400 0.8351 0.100 Uiso 1 1 calc R
C13B C 0.8140(5) 0.2581(4) 0.8113(3) 0.0392(15) Uani 1 1 d .
H13C H 0.8632 0.2083 0.8171 0.047 Uiso 1 1 calc R
H13D H 0.7445 0.2431 0.8344 0.047 Uiso 1 1 calc R
C14B C 0.8947(5) 0.2772(3) 0.6948(3) 0.0333(13) Uani 1 1 d .
H14C H 0.9408 0.2270 0.7071 0.040 Uiso 1 1 calc R
H14D H 0.9351 0.3296 0.7094 0.040 Uiso 1 1 calc R
C15B C 0.8662(6) 0.2788(4) 0.6127(3) 0.0421(18) Uani 1 1 d .
H15D H 0.9329 0.2746 0.5845 0.063 Uiso 1 1 calc R
H15E H 0.8287 0.3324 0.6002 0.063 Uiso 1 1 calc R
H15F H 0.8184 0.2304 0.6002 0.063 Uiso 1 1 calc R
K3 K 0.62936(9) 0.65667(9) 0.69344(6) 0.0280(3) Uani 1 1 d .
F1C F 1.1026(3) 0.6062(3) 0.7473(3) 0.0801(15) Uani 1 1 d .
F2C F 1.1116(3) 0.5638(3) 0.8590(2) 0.0880(15) Uani 1 1 d .
F3C F 1.1066(3) 0.4740(2) 0.7714(2) 0.0493(11) Uani 1 1 d .
F4C F 0.7201(3) 0.5598(3) 0.96799(18) 0.0514(10) Uani 1 1 d .
F5C F 0.6181(3) 0.6149(3) 0.8828(2) 0.0510(11) Uani 1 1 d .
F6C F 0.6266(3) 0.4814(2) 0.8919(2) 0.0486(10) Uani 1 1 d .
N1C N 0.7715(5) 0.5291(3) 0.6224(3) 0.0303(14) Uani 1 1 d .
N2C N 0.7610(4) 0.5372(3) 0.7730(3) 0.0206(12) Uani 1 1 d .
C1C C 0.7734(7) 0.5187(4) 0.5469(4) 0.0439(18) Uani 1 1 d .
H1C H 0.7069 0.5234 0.5191 0.053 Uiso 1 1 calc R
C2C C 0.8646(6) 0.5022(4) 0.5105(3) 0.0532(17) Uani 1 1 d .
H2C H 0.8614 0.4937 0.4583 0.064 Uiso 1 1 calc R
C3C C 0.9635(6) 0.4975(5) 0.5492(3) 0.070(2) Uani 1 1 d .
H3C H 1.0292 0.4876 0.5241 0.084 Uiso 1 1 calc R
C4C C 0.9640(5) 0.5075(4) 0.6239(3) 0.0516(16) Uani 1 1 d .
H4C H 1.0309 0.5028 0.6513 0.062 Uiso 1 1 calc R
C5C C 0.8689(6) 0.5243(3) 0.6614(4) 0.0309(15) Uani 1 1 d .
C6C C 0.8593(6) 0.5365(3) 0.7420(3) 0.0230(15) Uani 1 1 d .
C7C C 0.9447(5) 0.5467(3) 0.7981(3) 0.0267(14) Uani 1 1 d .
C8C C 0.8904(5) 0.5574(3) 0.8658(3) 0.0251(12) Uani 1 1 d .
H8C H 0.9223 0.5679 0.9135 0.030 Uiso 1 1 calc R
C9C C 0.7816(5) 0.5495(3) 0.8474(3) 0.0222(13) Uani 1 1 d .
C10C C 1.0627(6) 0.5481(5) 0.7935(4) 0.0444(18) Uani 1 1 d .
C11C C 0.6882(5) 0.5515(4) 0.8971(3) 0.0315(15) Uani 1 1 d .
O1C O 0.4665(3) 0.5240(2) 0.6679(2) 0.0338(10) Uani 1 1 d .
C12C C 0.4128(7) 0.5759(4) 0.5462(3) 0.079(2) Uani 1 1 d .
H12G H 0.4080 0.5597 0.4937 0.119 Uiso 1 1 calc R
H12H H 0.4633 0.6240 0.5527 0.119 Uiso 1 1 calc R
H12I H 0.3407 0.5927 0.5628 0.119 Uiso 1 1 calc R
C13C C 0.4519(5) 0.5040(4) 0.5897(3) 0.0448(15) Uani 1 1 d .
H13E H 0.5223 0.4847 0.5703 0.054 Uiso 1 1 calc R
H13F H 0.3996 0.4562 0.5839 0.054 Uiso 1 1 calc R
C14C C 0.3679(4) 0.5326(3) 0.7063(3) 0.0320(13) Uani 1 1 d .
H14E H 0.3207 0.4825 0.6960 0.038 Uiso 1 1 calc R
H14F H 0.3288 0.5845 0.6890 0.038 Uiso 1 1 calc R
C15C C 0.3927(5) 0.5389(3) 0.7879(3) 0.0379(16) Uani 1 1 d .
H15G H 0.3248 0.5466 0.8143 0.057 Uiso 1 1 calc R
H15H H 0.4408 0.5879 0.7977 0.057 Uiso 1 1 calc R
H15I H 0.4287 0.4863 0.8051 0.057 Uiso 1 1 calc R
K4 K 0.63302(10) 0.90723(9) 0.69633(7) 0.0291(3) Uani 1 1 d .
F1D F 0.1658(3) 0.7185(3) 0.6208(2) 0.0548(11) Uani 1 1 d .
F2D F 0.1616(3) 0.7976(3) 0.5235(2) 0.0738(13) Uani 1 1 d .
F3D F 0.1629(3) 0.8557(3) 0.6321(3) 0.0695(13) Uani 1 1 d .
F4D F 0.6533(3) 0.8637(3) 0.5123(2) 0.0517(11) Uani 1 1 d .
F5D F 0.6467(3) 0.7257(3) 0.5039(2) 0.0543(11) Uani 1 1 d .
F6D F 0.5567(3) 0.8030(3) 0.42561(18) 0.0537(11) Uani 1 1 d .
N1D N 0.4898(5) 0.7809(3) 0.7715(3) 0.0307(14) Uani 1 1 d .
N2D N 0.5077(4) 0.7866(3) 0.6203(3) 0.0247(13) Uani 1 1 d .
C1D C 0.4848(6) 0.7762(4) 0.8444(3) 0.0329(16) Uani 1 1 d .
H1DA H 0.5512 0.7782 0.8727 0.039 Uiso 1 1 calc R
C2D C 0.3885(6) 0.7685(4) 0.8826(3) 0.0481(18) Uani 1 1 d .
H2D H 0.3883 0.7657 0.9352 0.058 Uiso 1 1 calc R
C3D C 0.2956(6) 0.7652(5) 0.8410(3) 0.064(2) Uani 1 1 d .
H3D H 0.2280 0.7590 0.8645 0.076 Uiso 1 1 calc R
C4D C 0.2978(5) 0.7709(4) 0.7641(3) 0.0475(17) Uani 1 1 d .
H4D H 0.2321 0.7701 0.7350 0.057 Uiso 1 1 calc R
C5D C 0.3974(5) 0.7778(3) 0.7307(3) 0.0242(14) Uani 1 1 d .
C6D C 0.4041(5) 0.7842(3) 0.6490(3) 0.0245(15) Uani 1 1 d .
C7D C 0.3273(5) 0.7939(3) 0.5910(3) 0.0244(14) Uani 1 1 d .
C8D C 0.3818(5) 0.8010(3) 0.5253(3) 0.0295(14) Uani 1 1 d .
H8D H 0.3511 0.8074 0.4766 0.035 Uiso 1 1 calc R
C9D C 0.4923(5) 0.7967(3) 0.5463(3) 0.0254(14) Uani 1 1 d .
C11D C 0.5836(6) 0.7976(4) 0.4974(3) 0.0329(16) Uani 1 1 d .
C110 C 0.2053(6) 0.7918(5) 0.5928(4) 0.0425(18) Uani 1 1 d .
O1D O 0.8041(4) 0.7735(3) 0.6964(3) 0.0545(13) Uani 1 1 d .
C12D C 0.8138(7) 0.7944(4) 0.8250(4) 0.067(2) Uani 1 1 d .
H12J H 0.8639 0.8043 0.8674 0.100 Uiso 1 1 calc R
H12K H 0.7724 0.7419 0.8331 0.100 Uiso 1 1 calc R
H12L H 0.7635 0.8428 0.8198 0.100 Uiso 1 1 calc R
C13D C 0.8759(6) 0.7858(4) 0.7572(4) 0.068(2) Uani 1 1 d .
H13G H 0.9197 0.8380 0.7497 0.082 Uiso 1 1 calc R
H13H H 0.9262 0.7366 0.7620 0.082 Uiso 1 1 calc R
C14D C 0.8680(6) 0.7510(5) 0.6249(4) 0.068(2) Uani 1 1 d .
H14G H 0.9322 0.7152 0.6377 0.081 Uiso 1 1 calc R
H14H H 0.8205 0.7193 0.5891 0.081 Uiso 1 1 calc R
C15D C 0.9007(5) 0.8294(4) 0.5942(4) 0.082(3) Uani 1 1 d .
H15J H 0.9426 0.8185 0.5497 0.124 Uiso 1 1 calc R
H15K H 0.9461 0.8606 0.6307 0.124 Uiso 1 1 calc R
H15L H 0.8363 0.8636 0.5808 0.124 Uiso 1 1 calc R

loop_
_atom_site_aniso_label
_atom_site_aniso_U_11
_atom_site_aniso_U_22
_atom_site_aniso_U_33
_atom_site_aniso_U_23
_atom_site_aniso_U_13
_atom_site_aniso_U_12
K1 0.0275(8) 0.0193(7) 0.0347(7) 0.0001(5) -0.0005(5) 0.0037(5)
F1A 0.029(2) 0.099(3) 0.063(2) 0.014(2) -0.0117(17) 0.007(2)
F2A 0.034(2) 0.067(3) 0.059(2) -0.003(2) 0.0048(17) -0.0187(19)
F3A 0.037(2) 0.072(3) 0.084(3) -0.015(2) 0.0091(19) 0.0211(18)
F4A 0.041(2) 0.094(3) 0.0239(17) 0.0110(16) 0.0037(14) -0.0042(18)
F5A 0.034(2) 0.062(3) 0.045(2) -0.0022(18) 0.0060(16) 0.0140(19)
F6A 0.041(2) 0.063(3) 0.055(2) -0.0013(17) 0.0113(18) -0.0258(19)
N1A 0.023(3) 0.023(3) 0.023(3) -0.0004(17) -0.002(2) -0.0032(18)
N2A 0.024(3) 0.013(3) 0.025(3) 0.0000(17) 0.001(2) 0.0038(18)
C1A 0.057(5) 0.019(3) 0.024(3) 0.003(2) -0.002(3) 0.000(3)
C2A 0.071(5) 0.044(4) 0.025(3) -0.003(2) 0.017(3) 0.012(3)
C3A 0.055(4) 0.057(4) 0.044(4) -0.003(3) 0.022(3) -0.009(3)
C4A 0.034(4) 0.059(4) 0.045(4) 0.001(3) 0.015(3) -0.001(3)
C5A 0.035(4) 0.022(3) 0.028(3) -0.007(2) 0.003(3) -0.007(2)
C6A 0.017(3) 0.018(4) 0.028(3) 0.002(2) -0.002(2) 0.002(2)
C7A 0.023(3) 0.019(3) 0.035(3) 0.002(2) 0.003(2) 0.002(2)
C8A 0.033(3) 0.027(3) 0.025(3) 0.007(2) -0.003(2) -0.002(2)
C9A 0.023(3) 0.017(3) 0.025(3) 0.0028(19) 0.007(2) 0.002(2)
C10A 0.038(4) 0.044(5) 0.052(4) -0.004(3) -0.006(3) -0.002(3)
C11A 0.021(3) 0.046(4) 0.031(3) 0.007(2) 0.001(2) -0.006(3)
O1A 0.030(3) 0.038(2) 0.067(3) 0.005(2) -0.002(2) 0.0029(17)
C12A 0.069(5) 0.060(6) 0.059(5) -0.011(3) -0.024(4) -0.008(4)
C13A 0.059(5) 0.054(5) 0.064(5) -0.003(3) -0.009(4) 0.002(3)
C14A 0.029(4) 0.040(4) 0.098(6) 0.011(4) 0.003(4) -0.004(3)
C15A 0.044(4) 0.061(5) 0.067(4) 0.000(3) 0.012(3) -0.001(3)
K2 0.0280(7) 0.0194(7) 0.0347(7) -0.0005(5) 0.0006(5) -0.0009(5)
F1B 0.027(2) 0.102(3) 0.072(3) -0.013(2) -0.0076(17) -0.007(2)
F2B 0.034(2) 0.053(3) 0.081(3) 0.0103(18) 0.015(2) -0.0142(16)
F3B 0.030(2) 0.050(3) 0.092(3) 0.005(2) 0.0168(18) 0.0183(18)
F4B 0.037(2) 0.050(2) 0.0459(19) 0.0052(16) 0.0144(16) -0.0068(18)
F5B 0.042(2) 0.093(3) 0.0243(17) -0.0135(17) 0.0055(14) 0.0029(19)
F6B 0.035(2) 0.045(2) 0.058(2) -0.0048(16) 0.0135(17) 0.0116(16)
N1B 0.047(4) 0.028(3) 0.025(3) 0.0013(19) 0.006(2) -0.002(2)
N2B 0.025(3) 0.020(3) 0.023(3) 0.0011(18) 0.003(2) 0.0072(19)
C1B 0.059(5) 0.043(4) 0.031(3) 0.007(3) 0.005(3) 0.004(3)
C2B 0.087(5) 0.042(4) 0.036(3) 0.003(3) 0.032(3) 0.017(4)
C3B 0.071(5) 0.047(4) 0.052(4) 0.010(3) 0.045(3) 0.009(4)
C4B 0.045(4) 0.032(3) 0.043(3) 0.007(3) 0.020(3) 0.003(3)
C5B 0.032(3) 0.017(3) 0.033(3) 0.001(2) 0.015(3) -0.005(2)
C6B 0.021(3) 0.018(4) 0.031(3) 0.003(2) 0.016(3) 0.006(2)
C7B 0.022(3) 0.029(4) 0.036(3) 0.001(2) 0.006(2) 0.004(2)
C8B 0.024(3) 0.029(3) 0.029(3) 0.002(2) -0.005(2) 0.001(2)
C9B 0.026(3) 0.031(3) 0.023(3) 0.002(2) -0.003(2) 0.003(2)
C10B 0.019(3) 0.050(5) 0.052(4) 0.003(3) 0.011(3) -0.004(3)
C11B 0.032(4) 0.039(4) 0.018(3) -0.003(2) -0.001(2) 0.003(3)
O1B 0.018(2) 0.035(2) 0.031(2) -0.0031(15) 0.0027(16) 0.0000(14)
C12B 0.118(6) 0.030(4) 0.050(4) 0.006(3) -0.026(4) -0.009(4)
C13B 0.057(4) 0.036(4) 0.024(3) 0.004(2) -0.002(2) 0.013(3)
C14B 0.025(3) 0.035(3) 0.040(3) -0.005(2) -0.002(2) -0.004(2)
C15B 0.037(4) 0.060(5) 0.030(3) 0.001(3) 0.006(3) 0.004(3)
K3 0.0301(8) 0.0194(7) 0.0345(7) 0.0010(5) 0.0004(6) 0.0046(6)
F1C 0.044(2) 0.058(3) 0.141(4) 0.003(3) 0.043(2) -0.014(2)
F2C 0.0224(19) 0.156(4) 0.085(3) -0.059(3) -0.0015(18) -0.005(2)
F3C 0.0270(19) 0.057(3) 0.064(2) -0.0030(17) 0.0053(17) 0.0121(16)
F4C 0.037(2) 0.093(3) 0.0246(17) -0.0103(17) 0.0058(14) -0.0009(18)
F5C 0.036(2) 0.057(3) 0.061(2) -0.0038(17) 0.0131(17) 0.0198(17)
F6C 0.047(2) 0.044(2) 0.055(2) -0.0006(17) 0.0210(17) -0.0151(19)
N1C 0.037(3) 0.032(3) 0.022(3) -0.0006(19) 0.005(2) -0.008(2)
N2C 0.021(3) 0.019(3) 0.022(3) 0.0011(17) 0.002(2) 0.0035(18)
C1C 0.062(5) 0.037(4) 0.033(3) 0.004(3) 0.013(3) -0.007(3)
C2C 0.080(5) 0.053(4) 0.027(3) 0.006(3) 0.020(3) 0.003(4)
C3C 0.062(5) 0.102(6) 0.047(4) 0.013(4) 0.041(3) 0.028(4)
C4C 0.038(3) 0.074(4) 0.044(3) 0.009(3) 0.023(3) 0.014(3)
C5C 0.039(4) 0.028(3) 0.026(3) 0.007(2) 0.007(3) 0.007(3)
C6C 0.028(4) 0.015(4) 0.026(3) 0.006(2) 0.001(3) 0.004(2)
C7C 0.019(3) 0.024(3) 0.038(3) -0.001(2) 0.005(2) -0.005(2)
C8C 0.025(3) 0.018(3) 0.032(3) -0.002(2) -0.002(2) 0.003(2)
C9C 0.027(3) 0.017(3) 0.023(3) -0.0028(19) 0.008(2) 0.001(2)
C10C 0.038(4) 0.039(4) 0.056(4) -0.014(3) 0.002(3) 0.004(3)
C11C 0.024(3) 0.039(4) 0.031(3) -0.003(2) 0.004(2) 0.007(3)
O1C 0.039(2) 0.035(2) 0.028(2) -0.0054(15) 0.0027(18) -0.0048(16)
C12C 0.165(8) 0.038(4) 0.033(3) 0.007(3) -0.018(4) -0.011(4)
C13C 0.054(4) 0.035(4) 0.045(4) -0.008(3) 0.001(3) 0.005(3)
C14C 0.021(3) 0.038(4) 0.037(3) 0.000(2) 0.001(2) -0.001(2)
C15C 0.028(3) 0.038(4) 0.048(4) -0.006(3) -0.001(3) 0.004(3)
K4 0.0285(7) 0.0190(6) 0.0395(7) 0.0018(5) -0.0050(5) -0.0026(5)
F1D 0.033(2) 0.067(3) 0.065(3) 0.0010(19) 0.0095(18) -0.0198(18)
F2D 0.027(2) 0.138(4) 0.056(2) 0.020(2) -0.0124(16) -0.005(2)
F3D 0.033(2) 0.064(3) 0.112(3) -0.012(2) 0.018(2) 0.0158(19)
F4D 0.041(2) 0.056(3) 0.058(2) -0.0035(17) 0.0125(17) -0.0239(18)
F5D 0.052(2) 0.061(2) 0.051(2) 0.0064(18) 0.0268(18) 0.028(2)
F6D 0.054(2) 0.084(3) 0.0236(17) 0.0046(16) 0.0088(15) -0.0047(18)
N1D 0.049(4) 0.019(3) 0.024(3) -0.0029(18) 0.008(3) 0.001(2)
N2D 0.025(3) 0.023(3) 0.026(3) -0.0033(18) 0.000(2) 0.0003(19)
C1D 0.046(4) 0.027(3) 0.026(3) -0.001(2) 0.000(3) 0.000(2)
C2D 0.071(5) 0.041(4) 0.032(3) -0.005(3) 0.009(3) -0.011(3)
C3D 0.055(5) 0.101(6) 0.037(3) -0.017(3) 0.030(3) -0.015(4)
C4D 0.036(4) 0.076(5) 0.031(3) -0.011(3) 0.010(2) -0.011(3)
C5D 0.024(3) 0.016(3) 0.033(3) -0.002(2) 0.013(2) -0.001(2)
C6D 0.025(4) 0.018(4) 0.031(3) 0.000(2) 0.008(3) 0.002(2)
C7D 0.021(3) 0.021(3) 0.031(3) 0.001(2) 0.001(2) 0.000(2)
C8D 0.031(3) 0.024(3) 0.032(3) 0.000(2) -0.006(2) 0.004(2)
C9D 0.025(3) 0.022(3) 0.029(3) -0.005(2) -0.002(2) -0.004(2)
C11D 0.043(4) 0.034(4) 0.022(3) 0.006(2) 0.001(3) 0.003(3)
C110 0.021(3) 0.062(5) 0.044(4) -0.003(3) -0.001(3) 0.001(3)
O1D 0.030(3) 0.064(3) 0.069(3) 0.010(2) -0.007(2) -0.0020(19)
C12D 0.103(7) 0.041(5) 0.054(5) 0.009(3) -0.031(5) 0.012(4)
C13D 0.053(5) 0.038(4) 0.110(7) 0.000(3) -0.039(5) -0.004(3)
C14D 0.071(5) 0.051(5) 0.081(5) 0.003(4) -0.004(4) -0.019(4)
C15D 0.057(5) 0.047(5) 0.142(7) -0.017(4) -0.027(5) 0.009(4)

loop_
_atom_type_symbol
_atom_type_description
_atom_type_scat_dispersion_real
_atom_type_scat_dispersion_imag
_atom_type_scat_source
C C 0.0033 0.0016 'International Tables Vol C Tables 4.2.6.8 and 6.1.1.4'
H H 0.0000 0.0000 'International Tables Vol C Tables 4.2.6.8 and 6.1.1.4'
N N 0.0061 0.0033 'International Tables Vol C Tables 4.2.6.8 and 6.1.1.4'
O O 0.0106 0.0060 'International Tables Vol C Tables 4.2.6.8 and 6.1.1.4'
F F 0.0171 0.0103 'International Tables Vol C Tables 4.2.6.8 and 6.1.1.4'
K K 0.2009 0.2494 'International Tables Vol C Tables 4.2.6.8 and 6.1.1.4'

loop_
_geom_angle_atom_site_label_1
_geom_angle_atom_site_label_2
_geom_angle_atom_site_label_3
_geom_angle
_geom_angle_site_symmetry_1
_geom_angle_site_symmetry_3
N2A K1 N2B 174.00(18) . .
N2A K1 O1B 85.33(13) . .
N2B K1 O1B 89.21(13) . .
N2A K1 O1A 85.46(13) . .
N2B K1 O1A 100.24(14) . .
O1B K1 O1A 168.73(12) . .
N2A K1 N1B 124.90(15) . .
N2B K1 N1B 56.59(14) . .
O1B K1 N1B 82.90(14) . .
O1A K1 N1B 97.10(14) . .
N2A K1 N1A 55.93(13) . .
N2B K1 N1A 121.83(14) . .
O1B K1 N1A 91.00(12) . .
O1A K1 N1A 89.22(12) . .
N1B K1 N1A 173.66(16) . .
N2A K1 C13B 70.53(14) . .
N2B K1 C13B 105.14(15) . .
O1B K1 C13B 24.35(12) . .
O1A K1 C13B 144.67(14) . .
N1B K1 C13B 77.45(16) . .
N1A K1 C13B 97.68(14) . .
N2A K1 C6B 162.69(14) . .
N2B K1 C6B 22.49(14) . .
O1B K1 C6B 103.27(13) . .
O1A K1 C6B 84.01(13) . .
N1B K1 C6B 43.51(15) . .
N1A K1 C6B 137.41(14) . .
C13B K1 C6B 111.82(15) . .
N2A K1 C6A 21.19(13) . .
N2B K1 C6A 153.31(15) . .
O1B K1 C6A 72.35(12) . .
O1A K1 C6A 100.60(13) . .
N1B K1 C6A 136.01(15) . .
N1A K1 C6A 42.32(14) . .
C13B K1 C6A 64.94(14) . .
C6B K1 C6A 175.26(14) . .
N2A K1 K4 46.88(10) . 1_545
N2B K1 K4 136.96(11) . 1_545
O1B K1 K4 127.71(8) . 1_545
O1A K1 K4 46.82(8) . 1_545
N1B K1 K4 137.61(10) . 1_545
N1A K1 K4 48.28(9) . 1_545
C13B K1 K4 117.31(10) . 1_545
C6B K1 K4 128.67(11) . 1_545
C6A K1 K4 55.52(10) . 1_545
N2A K1 K2 129.76(10) . .
N2B K1 K2 45.84(10) . .
O1B K1 K2 46.92(8) . .
O1A K1 K2 139.15(8) . .
N1B K1 K2 48.24(10) . .
N1A K1 K2 125.76(9) . .
C13B K1 K2 59.32(10) . .
C6B K1 K2 56.38(10) . .
C6A K1 K2 119.27(10) . .
K4 K1 K2 173.73(3) 1_545 .
C1A N1A C5A 117.3(6) . .
C1A N1A K4 120.7(4) . 1_545
C5A N1A K4 108.0(4) . 1_545
C1A N1A K1 119.5(4) . .
C5A N1A K1 103.4(4) . .
K4 N1A K1 81.71(13) 1_545 .
C6A N2A C9A 105.9(5) . .
C6A N2A K1 110.2(3) . .
C9A N2A K1 124.9(3) . .
C6A N2A K4 105.7(3) . 1_545
C9A N2A K4 121.2(3) . 1_545
K1 N2A K4 87.21(16) . 1_545
C2A C1A N1A 124.3(7) . .
C2A C1A H1A 117.9 . .
N1A C1A H1A 117.9 . .
C1A C2A C3A 118.5(6) . .
C1A C2A H2A 120.7 . .
C3A C2A H2A 120.7 . .
C4A C3A C2A 118.3(6) . .
C4A C3A H3A 120.8 . .
C2A C3A H3A 120.8 . .
C3A C4A C5A 121.3(7) . .
C3A C4A H4A 119.3 . .
C5A C4A H4A 119.3 . .
N1A C5A C4A 120.2(6) . .
N1A C5A C6A 113.8(6) . .
C4A C5A C6A 126.0(6) . .
N2A C6A C7A 110.1(5) . .
N2A C6A C5A 120.7(6) . .
C7A C6A C5A 129.2(6) . .
N2A C6A K4 52.3(3) . 1_545
C7A C6A K4 131.8(3) . 1_545
C5A C6A K4 83.6(3) . 1_545
N2A C6A K1 48.7(3) . .
C7A C6A K1 139.6(4) . .
C5A C6A K1 81.5(3) . .
K4 C6A K1 67.99(13) 1_545 .
C8A C7A C6A 105.3(5) . .
C8A C7A C10A 122.3(6) . .
C6A C7A C10A 132.4(6) . .
C9A C8A C7A 106.3(5) . .
C9A C8A H8A 126.9 . .
C7A C8A H8A 126.9 . .
C8A C9A N2A 112.4(5) . .
C8A C9A C11A 129.6(6) . .
N2A C9A C11A 118.0(6) . .
F1A C10A F3A 105.9(6) . .
F1A C10A F2A 105.0(6) . .
F3A C10A F2A 103.6(6) . .
F1A C10A C7A 113.1(6) . .
F3A C10A C7A 113.8(6) . .
F2A C10A C7A 114.5(6) . .
F5A C11A F4A 107.1(5) . .
F5A C11A F6A 103.4(5) . .
F4A C11A F6A 107.1(5) . .
F5A C11A C9A 114.3(5) . .
F4A C11A C9A 111.4(6) . .
F6A C11A C9A 112.9(5) . .
C13A O1A C14A 113.5(5) . .
C13A O1A K4 123.1(4) . 1_545
C14A O1A K4 110.5(3) . 1_545
C13A O1A K1 104.3(4) . .
C14A O1A K1 118.5(3) . .
K4 O1A K1 83.82(12) 1_545 .
C13A C12A H12A 109.5 . .
C13A C12A H12B 109.5 . .
H12A C12A H12B 109.5 . .
C13A C12A H12C 109.5 . .
H12A C12A H12C 109.5 . .
H12B C12A H12C 109.5 . .
O1A C13A C12A 111.3(6) . .
O1A C13A H13A 109.4 . .
C12A C13A H13A 109.4 . .
O1A C13A H13B 109.4 . .
C12A C13A H13B 109.4 . .
H13A C13A H13B 108.0 . .
O1A C14A C15A 113.9(6) . .
O1A C14A H14A 108.8 . .
C15A C14A H14A 108.8 . .
O1A C14A H14B 108.8 . .
C15A C14A H14B 108.8 . .
H14A C14A H14B 107.7 . .
C14A C15A H15A 109.5 . .
C14A C15A H15B 109.5 . .
H15A C15A H15B 109.5 . .
C14A C15A H15C 109.5 . .
H15A C15A H15C 109.5 . .
H15B C15A H15C 109.5 . .
N2C K2 N2B 173.99(16) . .
N2C K2 O1C 90.89(12) . .
N2B K2 O1C 83.75(13) . .
N2C K2 O1B 96.03(13) . .
N2B K2 O1B 89.26(12) . .
O1C K2 O1B 172.86(13) . .
N2C K2 N1B 126.34(15) . .
N2B K2 N1B 57.06(14) . .
O1C K2 N1B 94.16(14) . .
O1B K2 N1B 83.17(14) . .
N2C K2 N1C 55.89(13) . .
N2B K2 N1C 120.41(15) . .
O1C K2 N1C 82.54(14) . .
O1B K2 N1C 99.88(13) . .
N1B K2 N1C 176.2(2) . .
N2C K2 C13C 106.03(15) . .
N2B K2 C13C 68.00(14) . .
O1C K2 C13C 24.73(12) . .
O1B K2 C13C 149.28(13) . .
N1B K2 C13C 99.88(17) . .
N1C K2 C13C 76.31(16) . .
N2C K2 C6C 21.75(14) . .
N2B K2 C6C 158.39(15) . .
O1C K2 C6C 103.33(13) . .
O1B K2 C6C 82.73(12) . .
N1B K2 C6C 140.71(15) . .
N1C K2 C6C 42.56(14) . .
C13C K2 C6C 110.71(15) . .
N2C K2 C5B 136.99(15) . .
N2B K2 C5B 44.01(14) . .
O1C K2 C5B 75.54(13) . .
O1B K2 C5B 100.35(13) . .
N1B K2 C5B 22.18(15) . .
N1C K2 C5B 154.00(17) . .
C13C K2 C5B 77.94(16) . .
C6C K2 C5B 157.37(15) . .
N2C K2 C6B 156.67(14) . .
N2B K2 C6B 21.79(14) . .
O1C K2 C6B 71.87(12) . .
O1B K2 C6B 101.93(13) . .
N1B K2 C6B 43.12(15) . .
N1C K2 C6B 133.45(15) . .
C13C K2 C6B 64.12(15) . .
C6C K2 C6B 174.83(16) . .
C5B K2 C6B 24.54(14) . .
N2C K2 C5C 43.70(14) . .
N2B K2 C5C 134.78(16) . .
O1C K2 C5C 101.13(13) . .
O1B K2 C5C 82.81(13) . .
N1B K2 C5C 161.39(17) . .
N1C K2 C5C 22.43(15) . .
C13C K2 C5C 98.43(16) . .
C6C K2 C5C 24.30(14) . .
C5B K2 C5C 176.37(19) . .
C6B K2 C5C 153.19(15) . .
N2C K2 K1 139.79(10) . .
N2B K2 K1 46.16(10) . .
O1C K2 K1 127.15(8) . .
O1B K2 K1 46.66(8) . .
N1B K2 K1 48.83(10) . .
N1C K2 K1 132.22(10) . .
C13C K2 K1 114.15(11) . .
C6C K2 K1 129.39(10) . .
C5B K2 K1 57.62(10) . .
C6B K2 K1 55.30(10) . .
C5C K2 K1 124.71(10) . .
C1B N1B C5B 118.9(6) . .
C1B N1B K2 116.3(4) . .
C5B N1B K2 102.1(3) . .
C1B N1B K1 123.4(4) . .
C5B N1B K1 106.2(4) . .
K2 N1B K1 82.93(15) . .
C9B N2B C6B 104.9(5) . .
C9B N2B K2 128.9(4) . .
C6B N2B K2 109.0(4) . .
C9B N2B K1 118.0(3) . .
C6B N2B K1 105.8(3) . .
K2 N2B K1 88.01(16) . .
N1B C1B C2B 123.5(7) . .
N1B C1B H1B 118.3 . .
C2B C1B H1B 118.3 . .
C3B C2B C1B 117.2(6) . .
C3B C2B H2B 121.4 . .
C1B C2B H2B 121.4 . .
C2B C3B C4B 120.4(5) . .
C2B C3B H3B 119.8 . .
C4B C3B H3B 119.8 . .
C3B C4B C5B 118.1(6) . .
C3B C4B H4B 120.9 . .
C5B C4B H4B 120.9 . .
N1B C5B C4B 121.8(6) . .
N1B C5B C6B 118.2(5) . .
C4B C5B C6B 120.0(6) . .
N1B C5B K2 55.8(3) . .
C4B C5B K2 136.2(4) . .
C6B C5B K2 78.8(3) . .
N2B C6B C7B 109.7(5) . .
N2B C6B C5B 116.7(6) . .
C7B C6B C5B 133.6(6) . .
N2B C6B K1 51.7(3) . .
C7B C6B K1 130.8(4) . .
C5B C6B K1 82.4(4) . .
N2B C6B K2 49.2(3) . .
C7B C6B K2 139.8(4) . .
C5B C6B K2 76.7(4) . .
K1 C6B K2 68.31(14) . .
C8B C7B C6B 108.2(5) . .
C8B C7B C10B 120.7(6) . .
C6B C7B C10B 130.8(6) . .
C7B C8B C9B 104.6(5) . .
C7B C8B H8B 127.7 . .
C9B C8B H8B 127.7 . .
N2B C9B C8B 112.5(6) . .
N2B C9B C11B 120.5(6) . .
C8B C9B C11B 126.9(6) . .
F2B C10B F1B 106.2(6) . .
F2B C10B F3B 105.7(5) . .
F1B C10B F3B 106.0(6) . .
F2B C10B C7B 114.0(6) . .
F1B C10B C7B 111.6(5) . .
F3B C10B C7B 112.8(5) . .
F5B C11B F6B 105.5(5) . .
F5B C11B F4B 105.6(4) . .
F6B C11B F4B 104.0(5) . .
F5B C11B C9B 113.8(6) . .
F6B C11B C9B 113.3(5) . .
F4B C11B C9B 113.7(5) . .
C13B O1B C14B 110.2(4) . .
C13B O1B K1 100.6(3) . .
C14B O1B K1 127.0(3) . .
C13B O1B K2 112.1(3) . .
C14B O1B K2 117.9(3) . .
K1 O1B K2 86.42(11) . .
C13B C12B H12D 109.5 . .
C13B C12B H12E 109.5 . .
H12D C12B H12E 109.5 . .
C13B C12B H12F 109.5 . .
H12D C12B H12F 109.5 . .
H12E C12B H12F 109.5 . .
O1B C13B C12B 115.1(5) . .
O1B C13B K1 55.0(2) . .
C12B C13B K1 155.4(4) . .
O1B C13B H13C 108.5 . .
C12B C13B H13C 108.5 . .
K1 C13B H13C 96.1 . .
O1B C13B H13D 108.5 . .
C12B C13B H13D 108.5 . .
K1 C13B H13D 61.5 . .
H13C C13B H13D 107.5 . .
O1B C14B C15B 107.0(5) . .
O1B C14B H14C 110.3 . .
C15B C14B H14C 110.3 . .
O1B C14B H14D 110.3 . .
C15B C14B H14D 110.3 . .
H14C C14B H14D 108.6 . .
C14B C15B H15D 109.5 . .
C14B C15B H15E 109.5 . .
H15D C15B H15E 109.5 . .
C14B C15B H15F 109.5 . .
H15D C15B H15F 109.5 . .
H15E C15B H15F 109.5 . .
O1D K3 N2D 86.30(14) . .
O1D K3 N2C 89.66(14) . .
N2D K3 N2C 175.27(16) . .
O1D K3 O1C 170.12(13) . .
N2D K3 O1C 94.97(14) . .
N2C K3 O1C 89.43(13) . .
O1D K3 N1C 89.20(15) . .
N2D K3 N1C 126.32(15) . .
N2C K3 N1C 55.98(13) . .
O1C K3 N1C 82.15(13) . .
O1D K3 N1D 91.01(15) . .
N2D K3 N1D 56.36(13) . .
N2C K3 N1D 121.34(15) . .
O1C K3 N1D 97.85(14) . .
N1C K3 N1D 177.31(17) . .
O1D K3 C6C 74.50(13) . .
N2D K3 C6C 156.80(15) . .
N2C K3 C6C 21.62(14) . .
O1C K3 C6C 101.79(14) . .
N1C K3 C6C 42.44(15) . .
N1D K3 C6C 135.15(15) . .
O1D K3 C6D 103.50(14) . .
N2D K3 C6D 22.46(14) . .
N2C K3 C6D 158.62(15) . .
O1C K3 C6D 80.40(13) . .
N1C K3 C6D 139.39(15) . .
N1D K3 C6D 43.07(15) . .
C6C K3 C6D 177.59(16) . .
O1D K3 C5D 105.66(14) . .
N2D K3 C5D 43.83(14) . .
N2C K3 C5D 135.63(15) . .
O1C K3 C5D 81.71(13) . .
N1C K3 C5D 159.87(16) . .
N1D K3 C5D 21.86(15) . .
C6C K3 C5D 154.41(15) . .
C6D K3 C5D 24.46(14) . .
O1D K3 C14D 25.53(15) . .
N2D K3 C14D 88.29(17) . .
N2C K3 C14D 89.12(16) . .
O1C K3 C14D 144.61(15) . .
N1C K3 C14D 67.96(16) . .
N1D K3 C14D 112.90(17) . .
C6C K3 C14D 68.77(16) . .
C6D K3 C14D 110.03(16) . .
C5D K3 C14D 121.96(16) . .
O1D K3 K4 48.96(10) . .
N2D K3 K4 45.01(10) . .
N2C K3 K4 130.26(10) . .
O1C K3 K4 136.26(9) . .
N1C K3 K4 132.17(10) . .
N1D K3 K4 49.23(10) . .
C6C K3 K4 121.81(10) . .
C6D K3 K4 55.95(10) . .
C5D K3 K4 57.74(9) . .
C14D K3 K4 65.08(13) . .
O1D K3 K2 129.10(10) . .
N2D K3 K2 139.13(11) . .
N2C K3 K2 45.58(10) . .
O1C K3 K2 46.50(8) . .
N1C K3 K2 49.00(10) . .
N1D K3 K2 129.37(10) . .
C6C K3 K2 55.29(10) . .
C6D K3 K2 126.88(10) . .
C5D K3 K2 122.92(9) . .
C14D K3 K2 114.90(13) . .
K4 K3 K2 175.36(3) . .
C1C N1C C5C 117.5(6) . .
C1C N1C K3 122.4(4) . .
C5C N1C K3 109.3(4) . .
C1C N1C K2 117.0(4) . .
C5C N1C K2 101.2(4) . .
K3 N1C K2 82.57(14) . .
C6C N2C C9C 105.3(5) . .
C6C N2C K2 107.6(3) . .
C9C N2C K2 126.9(4) . .
C6C N2C K3 107.6(3) . .
C9C N2C K3 119.3(3) . .
K2 N2C K3 88.37(16) . .
C2C C1C N1C 123.2(7) . .
C2C C1C H1C 118.4 . .
N1C C1C H1C 118.4 . .
C1C C2C C3C 119.8(6) . .
C1C C2C H2C 120.1 . .
C3C C2C H2C 120.1 . .
C4C C3C C2C 118.2(5) . .
C4C C3C H3C 120.9 . .
C2C C3C H3C 120.9 . .
C3C C4C C5C 121.7(6) . .
C3C C4C H4C 119.2 . .
C5C C4C H4C 119.2 . .
N1C C5C C4C 119.6(6) . .
N1C C5C C6C 113.8(6) . .
C4C C5C C6C 126.6(6) . .
N1C C5C K2 56.4(3) . .
C4C C5C K2 135.3(4) . .
C6C C5C K2 75.5(4) . .
N2C C6C C7C 110.6(5) . .
N2C C6C C5C 120.6(6) . .
C7C C6C C5C 128.8(6) . .
N2C C6C K2 50.6(3) . .
C7C C6C K2 138.4(4) . .
C5C C6C K2 80.2(4) . .
N2C C6C K3 50.8(3) . .
C7C C6C K3 133.1(4) . .
C5C C6C K3 84.8(4) . .
K2 C6C K3 68.95(14) . .
C8C C7C C6C 105.3(5) . .
C8C C7C C10C 122.9(6) . .
C6C C7C C10C 131.8(6) . .
C9C C8C C7C 105.2(5) . .
C9C C8C H8C 127.4 . .
C7C C8C H8C 127.4 . .
N2C C9C C8C 113.6(5) . .
N2C C9C C11C 118.1(6) . .
C8C C9C C11C 128.3(6) . .
F2C C10C F1C 105.3(6) . .
F2C C10C F3C 104.3(6) . .
F1C C10C F3C 104.1(6) . .
F2C C10C C7C 112.2(6) . .
F1C C10C C7C 115.5(6) . .
F3C C10C C7C 114.4(6) . .
F4C C11C F6C 107.4(5) . .
F4C C11C F5C 106.4(5) . .
F6C C11C F5C 103.6(5) . .
F4C C11C C9C 111.9(5) . .
F6C C11C C9C 112.9(5) . .
F5C C11C C9C 114.1(5) . .
C14C O1C C13C 114.3(4) . .
C14C O1C K2 124.6(3) . .
C13C O1C K2 99.7(3) . .
C14C O1C K3 116.6(3) . .
C13C O1C K3 111.8(3) . .
K2 O1C K3 85.93(13) . .
C13C C12C H12G 109.5 . .
C13C C12C H12H 109.5 . .
H12G C12C H12H 109.5 . .
C13C C12C H12I 109.5 . .
H12G C12C H12I 109.5 . .
H12H C12C H12I 109.5 . .
C12C C13C O1C 112.9(5) . .
C12C C13C K2 152.8(5) . .
O1C C13C K2 55.6(2) . .
C12C C13C H13E 109.0 . .
O1C C13C H13E 109.0 . .
K2 C13C H13E 60.8 . .
C12C C13C H13F 109.0 . .
O1C C13C H13F 109.0 . .
K2 C13C H13F 98.2 . .
H13E C13C H13F 107.8 . .
O1C C14C C15C 109.5(5) . .
O1C C14C H14E 109.8 . .
C15C C14C H14E 109.8 . .
O1C C14C H14F 109.8 . .
C15C C14C H14F 109.8 . .
H14E C14C H14F 108.2 . .
C14C C15C H15G 109.5 . .
C14C C15C H15H 109.5 . .
H15G C15C H15H 109.5 . .
C14C C15C H15I 109.5 . .
H15G C15C H15I 109.5 . .
H15H C15C H15I 109.5 . .
N2D K4 N2A 177.77(19) . 1_565
N2D K4 O1A 90.97(14) . 1_565
N2A K4 O1A 86.84(13) 1_565 1_565
N2D K4 N1A 124.19(15) . 1_565
N2A K4 N1A 56.39(13) 1_565 1_565
O1A K4 N1A 93.05(13) 1_565 1_565
N2D K4 O1D 84.50(14) . .
N2A K4 O1D 97.64(14) 1_565 .
O1A K4 O1D 172.35(14) 1_565 .
N1A K4 O1D 94.59(14) 1_565 .
N2D K4 N1D 56.59(14) . .
N2A K4 N1D 122.73(15) 1_565 .
O1A K4 N1D 84.59(14) 1_565 .
N1A K4 N1D 177.56(16) 1_565 .
O1D K4 N1D 87.77(14) . .
N2D K4 F4D 55.78(12) . .
N2A K4 F4D 125.21(12) 1_565 .
O1A K4 F4D 104.80(12) 1_565 .
N1A K4 F4D 69.48(11) 1_565 .
O1D K4 F4D 77.71(12) . .
N1D K4 F4D 111.70(12) . .
N2D K4 C6A 159.91(15) . 1_565
N2A K4 C6A 22.02(13) 1_565 1_565
O1A K4 C6A 103.99(13) 1_565 1_565
N1A K4 C6A 42.99(14) 1_565 1_565
O1D K4 C6A 81.92(13) . 1_565
N1D K4 C6A 137.07(15) . 1_565
F4D K4 C6A 106.58(12) . 1_565
N2D K4 C6D 21.99(14) . .
N2A K4 C6D 156.03(15) 1_565 .
O1A K4 C6D 73.81(13) 1_565 .
N1A K4 C6D 136.90(14) 1_565 .
O1D K4 C6D 100.25(14) . .
N1D K4 C6D 42.90(15) . .
F4D K4 C6D 74.54(12) . .
C6A K4 C6D 177.76(15) 1_565 .
N2D K4 K1 132.39(11) . 1_565
N2A K4 K1 45.91(10) 1_565 1_565
O1A K4 K1 49.36(9) 1_565 1_565
N1A K4 K1 50.00(10) 1_565 1_565
O1D K4 K1 137.51(9) . 1_565
N1D K4 K1 127.60(10) . 1_565
F4D K4 K1 104.22(8) . 1_565
C6A K4 K1 56.48(9) 1_565 1_565
C6D K4 K1 121.46(10) . 1_565
N2D K4 K3 46.13(10) . .
N2A K4 K3 135.43(10) 1_565 .
O1A K4 K3 127.19(9) 1_565 .
N1A K4 K3 133.67(10) 1_565 .
O1D K4 K3 45.81(9) . .
N1D K4 K3 48.71(9) . .
F4D K4 K3 77.77(7) . .
C6A K4 K3 126.25(10) 1_565 .
C6D K4 K3 55.75(10) . .
K1 K4 K3 176.24(3) 1_565 .
C11D F4D K4 106.2(3) . .
C1D N1D C5D 118.8(6) . .
C1D N1D K3 118.6(4) . .
C5D N1D K3 102.1(3) . .
C1D N1D K4 122.1(4) . .
C5D N1D K4 106.1(4) . .
K3 N1D K4 82.05(14) . .
C9D N2D C6D 105.5(5) . .
C9D N2D K4 117.9(3) . .
C6D N2D K4 109.7(3) . .
C9D N2D K3 127.0(4) . .
C6D N2D K3 106.6(3) . .
K4 N2D K3 88.85(16) . .
N1D C1D C2D 124.2(7) . .
N1D C1D H1DA 117.9 . .
C2D C1D H1DA 117.9 . .
C3D C2D C1D 116.6(6) . .
C3D C2D H2D 121.7 . .
C1D C2D H2D 121.7 . .
C2D C3D C4D 120.8(6) . .
C2D C3D H3D 119.6 . .
C4D C3D H3D 119.6 . .
C5D C4D C3D 118.8(6) . .
C5D C4D H4D 120.6 . .
C3D C4D H4D 120.6 . .
N1D C5D C4D 120.8(6) . .
N1D C5D C6D 118.3(6) . .
C4D C5D C6D 120.9(6) . .
N1D C5D K3 56.0(3) . .
C4D C5D K3 140.9(4) . .
C6D C5D K3 77.1(3) . .
N2D C6D C7D 109.0(5) . .
N2D C6D C5D 116.8(6) . .
C7D C6D C5D 134.1(6) . .
N2D C6D K3 51.0(3) . .
C7D C6D K3 138.6(4) . .
C5D C6D K3 78.5(3) . .
N2D C6D K4 48.3(3) . .
C7D C6D K4 130.1(4) . .
C5D C6D K4 82.1(4) . .
K3 C6D K4 68.30(14) . .
C8D C7D C6D 108.5(5) . .
C8D C7D C110 122.0(6) . .
C6D C7D C110 129.4(5) . .
C7D C8D C9D 104.7(5) . .
C7D C8D H8D 127.7 . .
C9D C8D H8D 127.7 . .
N2D C9D C8D 112.3(5) . .
N2D C9D C11D 120.9(6) . .
C8D C9D C11D 126.7(6) . .
F6D C11D F4D 106.2(5) . .
F6D C11D F5D 105.0(5) . .
F4D C11D F5D 104.8(6) . .
F6D C11D C9D 114.7(6) . .
F4D C11D C9D 112.5(5) . .
F5D C11D C9D 112.8(5) . .
F3D C110 F1D 106.7(6) . .
F3D C110 F2D 106.8(6) . .
F1D C110 F2D 105.4(6) . .
F3D C110 C7D 113.5(6) . .
F1D C110 C7D 113.4(6) . .
F2D C110 C7D 110.4(5) . .
C13D O1D C14D 110.8(6) . .
C13D O1D K3 124.5(4) . .
C14D O1D K3 103.8(3) . .
C13D O1D K4 109.5(4) . .
C14D O1D K4 122.0(3) . .
K3 O1D K4 85.23(13) . .
C13D C12D H12J 109.5 . .
C13D C12D H12K 109.5 . .
H12J C12D H12K 109.5 . .
C13D C12D H12L 109.5 . .
H12J C12D H12L 109.5 . .
H12K C12D H12L 109.5 . .
O1D C13D C12D 109.4(6) . .
O1D C13D H13G 109.8 . .
C12D C13D H13G 109.8 . .
O1D C13D H13H 109.8 . .
C12D C13D H13H 109.8 . .
H13G C13D H13H 108.2 . .
C15D C14D O1D 106.4(6) . .
C15D C14D K3 138.5(5) . .
O1D C14D K3 50.7(3) . .
C15D C14D H14G 110.4 . .
O1D C14D H14G 110.4 . .
K3 C14D H14G 110.2 . .
C15D C14D H14H 110.4 . .
O1D C14D H14H 110.4 . .
K3 C14D H14H 62.7 . .
H14G C14D H14H 108.6 . .
C14D C15D H15J 109.5 . .
C14D C15D H15K 109.5 . .
H15J C15D H15K 109.5 . .
C14D C15D H15L 109.5 . .
H15J C15D H15L 109.5 . .
H15K C15D H15L 109.5 . .

loop_
_geom_bond_atom_site_label_1
_geom_bond_atom_site_label_2
_geom_bond_distance
_geom_bond_site_symmetry_2
K1 N2A 2.796(5) .
K1 N2B 2.829(5) .
K1 O1B 2.857(4) .
K1 O1A 2.968(4) .
K1 N1B 2.974(5) .
K1 N1A 3.010(5) .
K1 C13B 3.426(6) .
K1 C6B 3.469(6) .
K1 C6A 3.497(6) .
K1 K4 3.888(3) 1_545
K1 K2 3.920(2) .
F1A C10A 1.330(8) .
F2A C10A 1.356(8) .
F3A C10A 1.354(8) .
F4A C11A 1.342(7) .
F5A C11A 1.330(7) .
F6A C11A 1.355(7) .
N1A C1A 1.360(8) .
N1A C5A 1.377(8) .
N1A K4 2.933(5) 1_545
N2A C6A 1.346(8) .
N2A C9A 1.372(8) .
N2A K4 2.841(5) 1_545
C1A C2A 1.355(9) .
C1A H1A 0.9500 .
C2A C3A 1.397(9) .
C2A H2A 0.9500 .
C3A C4A 1.375(8) .
C3A H3A 0.9500 .
C4A C5A 1.382(9) .
C4A H4A 0.9500 .
C5A C6A 1.477(9) .
C6A C7A 1.435(9) .
C6A K4 3.457(6) 1_545
C7A C8A 1.406(8) .
C7A C10A 1.456(10) .
C8A C9A 1.361(9) .
C8A H8A 0.9500 .
C9A C11A 1.475(8) .
O1A C13A 1.370(7) .
O1A C14A 1.470(8) .
O1A K4 2.852(4) 1_545
C12A C13A 1.480(10) .
C12A H12A 0.9800 .
C12A H12B 0.9800 .
C12A H12C 0.9800 .
C13A H13A 0.9900 .
C13A H13B 0.9900 .
C14A C15A 1.488(8) .
C14A H14A 0.9900 .
C14A H14B 0.9900 .
C15A H15A 0.9800 .
C15A H15B 0.9800 .
C15A H15C 0.9800 .
K2 N2C 2.811(5) .
K2 N2B 2.814(5) .
K2 O1C 2.861(4) .
K2 O1B 2.869(4) .
K2 N1B 2.947(5) .
K2 N1C 2.994(5) .
K2 C13C 3.418(6) .
K2 C6C 3.465(7) .
K2 C5B 3.485(6) .
K2 C6B 3.513(7) .
K2 C5C 3.528(7) .
F1B C10B 1.349(8) .
F2B C10B 1.339(7) .
F3B C10B 1.357(7) .
F4B C11B 1.372(7) .
F5B C11B 1.333(7) .
F6B C11B 1.348(7) .
N1B C1B 1.321(8) .
N1B C5B 1.345(9) .
N2B C9B 1.355(8) .
N2B C6B 1.379(8) .
C1B C2B 1.410(9) .
C1B H1B 0.9500 .
C2B C3B 1.376(8) .
C2B H2B 0.9500 .
C3B C4B 1.387(8) .
C3B H3B 0.9500 .
C4B C5B 1.406(8) .
C4B H4B 0.9500 .
C5B C6B 1.487(8) .
C6B C7B 1.386(10) .
C7B C8B 1.384(8) .
C7B C10B 1.496(9) .
C8B C9B 1.391(8) .
C8B H8B 0.9500 .
C9B C11B 1.457(9) .
O1B C13B 1.438(6) .
O1B C14B 1.451(6) .
C12B C13B 1.463(8) .
C12B H12D 0.9800 .
C12B H12E 0.9800 .
C12B H12F 0.9800 .
C13B H13C 0.9900 .
C13B H13D 0.9900 .
C14B C15B 1.511(8) .
C14B H14C 0.9900 .
C14B H14D 0.9900 .
C15B H15D 0.9800 .
C15B H15E 0.9800 .
C15B H15F 0.9800 .
K3 O1D 2.820(5) .
K3 N2D 2.826(5) .
K3 N2C 2.833(5) .
K3 O1C 2.911(4) .
K3 N1C 2.968(5) .
K3 N1D 2.973(5) .
K3 C6C 3.485(6) .
K3 C6D 3.487(7) .
K3 C5D 3.505(6) .
K3 C14D 3.539(7) .
K3 K4 3.919(3) .
F1C C10C 1.335(8) .
F2C C10C 1.331(8) .
F3C C10C 1.343(7) .
F4C C11C 1.332(7) .
F5C C11C 1.334(7) .
F6C C11C 1.333(7) .
N1C C1C 1.371(8) .
N1C C5C 1.372(9) .
N2C C6C 1.347(8) .
N2C C9C 1.371(8) .
C1C C2C 1.341(9) .
C1C H1C 0.9500 .
C2C C3C 1.386(9) .
C2C H2C 0.9500 .
C3C C4C 1.354(8) .
C3C H3C 0.9500 .
C4C C5C 1.394(8) .
C4C H4C 0.9500 .
C5C C6C 1.473(9) .
C6C C7C 1.446(9) .
C7C C8C 1.418(8) .
C7C C10C 1.455(10) .
C8C C9C 1.373(8) .
C8C H8C 0.9500 .
C9C C11C 1.479(8) .
O1C C14C 1.420(6) .
O1C C13C 1.450(7) .
C12C C13C 1.444(8) .
C12C H12G 0.9800 .
C12C H12H 0.9800 .
C12C H12I 0.9800 .
C13C H13E 0.9900 .
C13C H13F 0.9900 .
C14C C15C 1.497(8) .
C14C H14E 0.9900 .
C14C H14F 0.9900 .
C15C H15G 0.9800 .
C15C H15H 0.9800 .
C15C H15I 0.9800 .
K4 N2D 2.772(5) .
K4 N2A 2.841(5) 1_565
K4 O1A 2.852(4) 1_565
K4 N1A 2.933(5) 1_565
K4 O1D 2.966(5) .
K4 N1D 2.997(5) .
K4 F4D 3.404(4) .
K4 C6A 3.457(6) 1_565
K4 C6D 3.495(7) .
K4 K1 3.888(3) 1_565
F1D C110 1.348(8) .
F2D C110 1.350(8) .
F3D C110 1.340(8) .
F4D C11D 1.364(7) .
F5D C11D 1.368(7) .
F6D C11D 1.330(7) .
N1D C1D 1.321(7) .
N1D C5D 1.335(9) .
N2D C9D 1.351(8) .
N2D C6D 1.390(8) .
C1D C2D 1.392(9) .
C1D H1DA 0.9500 .
C2D C3D 1.348(9) .
C2D H2D 0.9500 .
C3D C4D 1.390(9) .
C3D H3D 0.9500 .
C4D C5D 1.385(9) .
C4D H4D 0.9500 .
C5D C6D 1.481(9) .
C6D C7D 1.396(9) .
C7D C8D 1.383(8) .
C7D C110 1.502(9) .
C8D C9D 1.402(9) .
C8D H8D 0.9500 .
C9D C11D 1.448(9) .
O1D C13D 1.400(7) .
O1D C14D 1.570(9) .
C12D C13D 1.466(11) .
C12D H12J 0.9800 .
C12D H12K 0.9800 .
C12D H12L 0.9800 .
C13D H13G 0.9900 .
C13D H13H 0.9900 .
C14D C15D 1.409(9) .
C14D H14G 0.9900 .
C14D H14H 0.9900 .
C15D H15J 0.9800 .
C15D H15K 0.9800 .
C15D H15L 0.9800 .

loop_
_geom_torsion_atom_site_label_1
_geom_torsion_atom_site_label_2
_geom_torsion_atom_site_label_3
_geom_torsion_atom_site_label_4
_geom_torsion
_geom_torsion_site_symmetry_1
_geom_torsion_site_symmetry_4
N2A K1 N1A C1A -179.5(5) . .
N2B K1 N1A C1A -6.1(5) . .
O1B K1 N1A C1A -95.8(4) . .
O1A K1 N1A C1A 95.5(5) . .
N1B K1 N1A C1A -79.8(18) . .
C13B K1 N1A C1A -119.3(4) . .
C6B K1 N1A C1A 15.2(5) . .
C6A K1 N1A C1A -157.8(5) . .
K4 K1 N1A C1A 120.7(5) 1_545 .
K2 K1 N1A C1A -61.8(5) . .
N2A K1 N1A C5A -46.8(3) . .
N2B K1 N1A C5A 126.5(3) . .
O1B K1 N1A C5A 36.8(3) . .
O1A K1 N1A C5A -131.9(3) . .
N1B K1 N1A C5A 52.9(18) . .
C13B K1 N1A C5A 13.3(4) . .
C6B K1 N1A C5A 147.8(3) . .
C6A K1 N1A C5A -25.1(3) . .
K4 K1 N1A C5A -106.7(4) 1_545 .
K2 K1 N1A C5A 70.8(4) . .
N2A K1 N1A K4 59.83(14) . 1_545
N2B K1 N1A K4 -126.80(14) . 1_545
O1B K1 N1A K4 143.51(11) . 1_545
O1A K1 N1A K4 -25.22(12) . 1_545
N1B K1 N1A K4 159.5(16) . 1_545
C13B K1 N1A K4 120.00(13) . 1_545
C6B K1 N1A K4 -105.49(19) . 1_545
C6A K1 N1A K4 81.53(18) . 1_545
K2 K1 N1A K4 177.49(3) . 1_545
N2B K1 N2A C6A -26.4(18) . .
O1B K1 N2A C6A -50.9(4) . .
O1A K1 N2A C6A 135.7(4) . .
N1B K1 N2A C6A -128.8(4) . .
N1A K1 N2A C6A 43.5(3) . .
C13B K1 N2A C6A -70.7(4) . .
C6B K1 N2A C6A -171.7(5) . .
K4 K1 N2A C6A 105.7(4) 1_545 .
K2 K1 N2A C6A -67.3(4) . .
N2B K1 N2A C9A 101.3(17) . .
O1B K1 N2A C9A 76.8(4) . .
O1A K1 N2A C9A -96.7(4) . .
N1B K1 N2A C9A -1.2(5) . .
N1A K1 N2A C9A 171.2(5) . .
C13B K1 N2A C9A 57.0(4) . .
C6B K1 N2A C9A -44.0(8) . .
C6A K1 N2A C9A 127.6(6) . .
K4 K1 N2A C9A -126.7(5) 1_545 .
K2 K1 N2A C9A 60.4(5) . .
N2B K1 N2A K4 -132.0(16) . 1_545
O1B K1 N2A K4 -156.53(12) . 1_545
O1A K1 N2A K4 29.99(13) . 1_545
N1B K1 N2A K4 125.48(16) . 1_545
N1A K1 N2A K4 -62.14(14) . 1_545
C13B K1 N2A K4 -176.36(16) . 1_545
C6B K1 N2A K4 82.6(5) . 1_545
C6A K1 N2A K4 -105.7(4) . 1_545
K2 K1 N2A K4 -172.94(4) . 1_545
C5A N1A C1A C2A -0.8(8) . .
K4 N1A C1A C2A -136.2(5) 1_545 .
K1 N1A C1A C2A 125.6(5) . .
N1A C1A C2A C3A -0.6(9) . .
C1A C2A C3A C4A 1.3(9) . .
C2A C3A C4A C5A -0.7(9) . .
C1A N1A C5A C4A 1.4(8) . .
K4 N1A C5A C4A 142.0(5) 1_545 .
K1 N1A C5A C4A -132.5(5) . .
C1A N1A C5A C6A -178.4(4) . .
K4 N1A C5A C6A -37.8(5) 1_545 .
K1 N1A C5A C6A 47.7(5) . .
C3A C4A C5A N1A -0.6(9) . .
C3A C4A C5A C6A 179.1(6) . .
C9A N2A C6A C7A 1.8(5) . .
K1 N2A C6A C7A 139.3(4) . .
K4 N2A C6A C7A -127.9(4) 1_545 .
C9A N2A C6A C5A -178.8(5) . .
K1 N2A C6A C5A -41.3(5) . .
K4 N2A C6A C5A 51.5(5) 1_545 .
C9A N2A C6A K4 129.7(4) . 1_545
K1 N2A C6A K4 -92.8(3) . 1_545
C9A N2A C6A K1 -137.5(4) . .
K4 N2A C6A K1 92.8(3) 1_545 .
N1A C5A C6A N2A -8.7(7) . .
C4A C5A C6A N2A 171.5(5) . .
N1A C5A C6A C7A 170.5(5) . .
C4A C5A C6A C7A -9.2(9) . .
N1A C5A C6A K4 29.8(4) . 1_545
C4A C5A C6A K4 -149.9(6) . 1_545
N1A C5A C6A K1 -38.8(4) . .
C4A C5A C6A K1 141.5(6) . .
N2B K1 C6A N2A 174.1(4) . .
O1B K1 C6A N2A 125.8(4) . .
O1A K1 C6A N2A -45.1(4) . .
N1B K1 C6A N2A 66.9(4) . .
N1A K1 C6A N2A -122.1(4) . .
C13B K1 C6A N2A 100.8(4) . .
C6B K1 C6A N2A 149(2) . .
K4 K1 C6A N2A -58.5(3) 1_545 .
K2 K1 C6A N2A 125.6(3) . .
N2A K1 C6A C7A -70.9(6) . .
N2B K1 C6A C7A 103.2(6) . .
O1B K1 C6A C7A 54.9(6) . .
O1A K1 C6A C7A -116.0(6) . .
N1B K1 C6A C7A -4.0(7) . .
N1A K1 C6A C7A 167.1(7) . .
C13B K1 C6A C7A 30.0(5) . .
C6B K1 C6A C7A 78(2) . .
K4 K1 C6A C7A -129.3(6) 1_545 .
K2 K1 C6A C7A 54.8(6) . .
N2A K1 C6A C5A 145.0(5) . .
N2B K1 C6A C5A -40.9(5) . .
O1B K1 C6A C5A -89.2(3) . .
O1A K1 C6A C5A 99.8(3) . .
N1B K1 C6A C5A -148.1(3) . .
N1A K1 C6A C5A 22.9(3) . .
C13B K1 C6A C5A -114.2(3) . .
C6B K1 C6A C5A -66(2) . .
K4 K1 C6A C5A 86.5(3) 1_545 .
K2 K1 C6A C5A -89.4(3) . .
N2A K1 C6A K4 58.5(3) . 1_545
N2B K1 C6A K4 -127.4(3) . 1_545
O1B K1 C6A K4 -175.73(12) . 1_545
O1A K1 C6A K4 13.34(13) . 1_545
N1B K1 C6A K4 125.36(18) . 1_545
N1A K1 C6A K4 -63.59(16) . 1_545
C13B K1 C6A K4 159.31(15) . 1_545
C6B K1 C6A K4 -153(2) . 1_545
K2 K1 C6A K4 -175.89(4) . 1_545
N2A C6A C7A C8A -2.1(6) . .
C5A C6A C7A C8A 178.6(5) . .
K4 C6A C7A C8A -58.9(6) 1_545 .
K1 C6A C7A C8A 47.0(7) . .
N2A C6A C7A C10A 178.6(6) . .
C5A C6A C7A C10A -0.7(10) . .
K4 C6A C7A C10A 121.7(6) 1_545 .
K1 C6A C7A C10A -132.3(6) . .
C6A C7A C8A C9A 1.5(6) . .
C10A C7A C8A C9A -179.1(5) . .
C7A C8A C9A N2A -0.4(6) . .
C7A C8A C9A C11A 178.7(5) . .
C6A N2A C9A C8A -0.9(6) . .
K1 N2A C9A C8A -130.3(4) . .
K4 N2A C9A C8A 119.1(4) 1_545 .
C6A N2A C9A C11A 179.9(5) . .
K1 N2A C9A C11A 50.5(6) . .
K4 N2A C9A C11A -60.1(6) 1_545 .
C8A C7A C10A F1A 6.6(9) . .
C6A C7A C10A F1A -174.2(6) . .
C8A C7A C10A F3A 127.4(6) . .
C6A C7A C10A F3A -53.4(9) . .
C8A C7A C10A F2A -113.7(7) . .
C6A C7A C10A F2A 65.5(9) . .
C8A C9A C11A F5A 123.4(6) . .
N2A C9A C11A F5A -57.5(7) . .
C8A C9A C11A F4A 1.9(8) . .
N2A C9A C11A F4A -179.0(4) . .
C8A C9A C11A F6A -118.7(7) . .
N2A C9A C11A F6A 60.4(7) . .
N2A K1 O1A C13A -152.7(4) . .
N2B K1 O1A C13A 25.4(4) . .
O1B K1 O1A C13A 172.0(6) . .
N1B K1 O1A C13A 82.7(4) . .
N1A K1 O1A C13A -96.8(4) . .
C13B K1 O1A C13A 161.0(4) . .
C6B K1 O1A C13A 41.1(4) . .
C6A K1 O1A C13A -137.8(4) . .
K4 K1 O1A C13A -122.7(4) 1_545 .
K2 K1 O1A C13A 54.6(4) . .
N2A K1 O1A C14A 79.9(4) . .
N2B K1 O1A C14A -101.9(4) . .
O1B K1 O1A C14A 44.6(8) . .
N1B K1 O1A C14A -44.7(4) . .
N1A K1 O1A C14A 135.8(4) . .
C13B K1 O1A C14A 33.6(5) . .
C6B K1 O1A C14A -86.3(4) . .
C6A K1 O1A C14A 94.8(4) . .
K4 K1 O1A C14A 109.9(4) 1_545 .
K2 K1 O1A C14A -72.8(4) . .
N2A K1 O1A K4 -30.02(13) . 1_545
N2B K1 O1A K4 148.11(13) . 1_545
O1B K1 O1A K4 -65.4(6) . 1_545
N1B K1 O1A K4 -154.67(14) . 1_545
N1A K1 O1A K4 25.86(13) . 1_545
C13B K1 O1A K4 -76.4(3) . 1_545
C6B K1 O1A K4 163.74(14) . 1_545
C6A K1 O1A K4 -15.12(14) . 1_545
K2 K1 O1A K4 177.24(5) . 1_545
C14A O1A C13A C12A -171.4(5) . .
K4 O1A C13A C12A -33.8(6) 1_545 .
K1 O1A C13A C12A 58.2(5) . .
C13A O1A C14A C15A -80.9(6) . .
K4 O1A C14A C15A 136.1(5) 1_545 .
K1 O1A C14A C15A 42.0(6) . .
N2A K1 K2 N2C -4.12(16) . .
N2B K1 K2 N2C -178.6(3) . .
O1B K1 K2 N2C -26.80(18) . .
O1A K1 K2 N2C 139.5(2) . .
N1B K1 K2 N2C 100.7(2) . .
N1A K1 K2 N2C -76.7(2) . .
C13B K1 K2 N2C -0.36(19) . .
C6B K1 K2 N2C 155.6(2) . .
C6A K1 K2 N2C -26.6(2) . .
K4 K1 K2 N2C -59.3(3) 1_545 .
N2A K1 K2 N2B 174.5(3) . .
O1B K1 K2 N2B 151.85(18) . .
O1A K1 K2 N2B -41.9(2) . .
N1B K1 K2 N2B -80.7(2) . .
N1A K1 K2 N2B 101.92(19) . .
C13B K1 K2 N2B 178.28(19) . .
C6B K1 K2 N2B -25.72(18) . .
C6A K1 K2 N2B 152.06(19) . .
K4 K1 K2 N2B 119.3(3) 1_545 .
N2A K1 K2 O1C -161.98(16) . .
N2B K1 K2 O1C 23.49(17) . .
O1B K1 K2 O1C 175.34(18) . .
O1A K1 K2 O1C -18.40(18) . .
N1B K1 K2 O1C -57.20(19) . .
N1A K1 K2 O1C 125.42(16) . .
C13B K1 K2 O1C -158.23(16) . .
C6B K1 K2 O1C -2.23(15) . .
C6A K1 K2 O1C 175.55(15) . .
K4 K1 K2 O1C 142.8(2) 1_545 .
N2A K1 K2 O1B 22.68(17) . .
N2B K1 K2 O1B -151.85(18) . .
O1A K1 K2 O1B 166.26(17) . .
N1B K1 K2 O1B 127.46(19) . .
N1A K1 K2 O1B -49.92(15) . .
C13B K1 K2 O1B 26.43(15) . .
C6B K1 K2 O1B -177.57(16) . .
C6A K1 K2 O1B 0.21(14) . .
K4 K1 K2 O1B -32.5(3) 1_545 .
N2A K1 K2 N1B -104.8(2) . .
N2B K1 K2 N1B 80.7(2) . .
O1B K1 K2 N1B -127.46(19) . .
O1A K1 K2 N1B 38.8(2) . .
N1A K1 K2 N1B -177.4(3) . .
C13B K1 K2 N1B -101.0(2) . .
C6B K1 K2 N1B 55.0(2) . .
C6A K1 K2 N1B -127.24(19) . .
K4 K1 K2 N1B -160.0(3) 1_545 .
N2A K1 K2 N1C 80.2(2) . .
N2B K1 K2 N1C -94.4(2) . .
O1B K1 K2 N1C 57.48(18) . .
O1A K1 K2 N1C -136.3(2) . .
N1B K1 K2 N1C -175.1(3) . .
N1A K1 K2 N1C 7.55(13) . .
C13B K1 K2 N1C 83.91(19) . .
C6B K1 K2 N1C -120.09(19) . .
C6A K1 K2 N1C 57.69(19) . .
K4 K1 K2 N1C 24.9(3) 1_545 .
N2A K1 K2 C13C 173.41(18) . .
N2B K1 K2 C13C -1.12(18) . .
O1B K1 K2 C13C 150.73(16) . .
O1A K1 K2 C13C -43.02(18) . .
N1B K1 K2 C13C -81.8(2) . .
N1A K1 K2 C13C 100.80(17) . .
C13B K1 K2 C13C 177.2(2) . .
C6B K1 K2 C13C -26.84(16) . .
C6A K1 K2 C13C 150.94(17) . .
K4 K1 K2 C13C 118.2(3) 1_545 .
N2A K1 K2 C6C 22.97(19) . .
N2B K1 K2 C6C -151.6(2) . .
O1B K1 K2 C6C 0.29(16) . .
O1A K1 K2 C6C 166.55(19) . .
N1B K1 K2 C6C 127.7(2) . .
N1A K1 K2 C6C -49.63(18) . .
C13B K1 K2 C6C 26.73(17) . .
C6B K1 K2 C6C -177.3(2) . .
C6A K1 K2 C6C 0.51(13) . .
K4 K1 K2 C6C -32.2(3) 1_545 .
N2A K1 K2 C5B -130.3(2) . .
N2B K1 K2 C5B 55.13(19) . .
O1B K1 K2 C5B -153.02(17) . .
O1A K1 K2 C5B 13.23(19) . .
N1B K1 K2 C5B -25.57(19) . .
N1A K1 K2 C5B 157.05(18) . .
C13B K1 K2 C5B -126.59(18) . .
C6B K1 K2 C5B 29.41(17) . .
C6A K1 K2 C5B -152.81(18) . .
K4 K1 K2 C5B 174.4(3) 1_545 .
N2A K1 K2 C6B -159.75(19) . .
N2B K1 K2 C6B 25.72(18) . .
O1B K1 K2 C6B 177.57(16) . .
O1A K1 K2 C6B -16.18(18) . .
N1B K1 K2 C6B -55.0(2) . .
N1A K1 K2 C6B 127.64(17) . .
C13B K1 K2 C6B -156.00(17) . .
C6A K1 K2 C6B 177.8(2) . .
K4 K1 K2 C6B 145.0(3) 1_545 .
N2A K1 K2 C5C 53.00(19) . .
N2B K1 K2 C5C -121.5(2) . .
O1B K1 K2 C5C 30.32(16) . .
O1A K1 K2 C5C -163.42(19) . .
N1B K1 K2 C5C 157.8(2) . .
N1A K1 K2 C5C -19.60(19) . .
C13B K1 K2 C5C 56.76(18) . .
C6B K1 K2 C5C -147.24(18) . .
C6A K1 K2 C5C 30.54(18) . .
K4 K1 K2 C5C -2.2(3) 1_545 .
N2C K2 N1B C1B -4.2(6) . .
N2B K2 N1B C1B -178.1(5) . .
O1C K2 N1B C1B -98.3(5) . .
O1B K2 N1B C1B 88.3(5) . .
N1C K2 N1B C1B -129(2) . .
C13C K2 N1B C1B -122.6(5) . .
C6C K2 N1B C1B 18.7(6) . .
C5B K2 N1B C1B -131.0(7) . .
C6B K2 N1B C1B -156.1(6) . .
C5C K2 N1B C1B 47.0(7) . .
K1 K2 N1B C1B 123.9(5) . .
N2C K2 N1B C5B 126.9(3) . .
N2B K2 N1B C5B -47.1(3) . .
O1C K2 N1B C5B 32.7(4) . .
O1B K2 N1B C5B -140.6(4) . .
N1C K2 N1B C5B 2(2) . .
C13C K2 N1B C5B 8.5(4) . .
C6C K2 N1B C5B 149.7(3) . .
C6B K2 N1B C5B -25.0(3) . .
C5C K2 N1B C5B 178.0(5) . .
K1 K2 N1B C5B -105.1(4) . .
N2C K2 N1B K1 -128.03(15) . .
N2B K2 N1B K1 58.00(14) . .
O1C K2 N1B K1 137.79(12) . .
O1B K2 N1B K1 -35.55(12) . .
N1C K2 N1B K1 108(2) . .
C13C K2 N1B K1 113.54(14) . .
C6C K2 N1B K1 -105.2(2) . .
C5B K2 N1B K1 105.1(4) . .
C6B K2 N1B K1 80.07(18) . .
C5C K2 N1B K1 -76.9(5) . .
N2A K1 N1B C1B -1.9(6) . .
N2B K1 N1B C1B -174.9(6) . .
O1B K1 N1B C1B -81.1(5) . .
O1A K1 N1B C1B 87.5(5) . .
N1A K1 N1B C1B -97.3(16) . .
C13B K1 N1B C1B -57.0(5) . .
C6B K1 N1B C1B 161.0(6) . .
C6A K1 N1B C1B -25.8(6) . .
K4 K1 N1B C1B 59.9(6) 1_545 .
K2 K1 N1B C1B -116.9(6) . .
N2A K1 N1B C5B -144.5(3) . .
N2B K1 N1B C5B 42.6(3) . .
O1B K1 N1B C5B 136.3(4) . .
O1A K1 N1B C5B -55.1(4) . .
N1A K1 N1B C5B 120.2(16) . .
C13B K1 N1B C5B 160.4(4) . .
C6B K1 N1B C5B 18.5(3) . .
C6A K1 N1B C5B -168.4(3) . .
K4 K1 N1B C5B -82.6(4) 1_545 .
K2 K1 N1B C5B 100.6(4) . .
N2A K1 N1B K2 114.99(16) . .
N2B K1 N1B K2 -58.00(15) . .
O1B K1 N1B K2 35.75(12) . .
O1A K1 N1B K2 -155.60(13) . .
N1A K1 N1B K2 19.6(17) . .
C13B K1 N1B K2 59.86(14) . .
C6B K1 N1B K2 -82.10(18) . .
C6A K1 N1B K2 91.1(2) . .
K4 K1 N1B K2 176.82(5) 1_545 .
N2C K2 N2B C9B 47(2) . .
O1C K2 N2B C9B 73.5(5) . .
O1B K2 N2B C9B -105.0(5) . .
N1B K2 N2B C9B 172.6(5) . .
N1C K2 N2B C9B -4.0(5) . .
C13C K2 N2B C9B 53.8(5) . .
C6C K2 N2B C9B -37.1(7) . .
C5B K2 N2B C9B 149.2(6) . .
C6B K2 N2B C9B 128.9(7) . .
C5C K2 N2B C9B -25.9(6) . .
K1 K2 N2B C9B -125.1(5) . .
N2C K2 N2B C6B -82.3(19) . .
O1C K2 N2B C6B -55.3(4) . .
O1B K2 N2B C6B 126.1(4) . .
N1B K2 N2B C6B 43.8(4) . .
N1C K2 N2B C6B -132.9(4) . .
C13C K2 N2B C6B -75.1(4) . .
C6C K2 N2B C6B -166.0(4) . .
C5B K2 N2B C6B 20.3(3) . .
C5C K2 N2B C6B -154.8(3) . .
K1 K2 N2B C6B 106.0(4) . .
N2C K2 N2B K1 171.6(18) . .
O1C K2 N2B K1 -161.36(13) . .
O1B K2 N2B K1 20.07(12) . .
N1B K2 N2B K1 -62.27(16) . .
N1C K2 N2B K1 121.10(16) . .
C13C K2 N2B K1 178.90(18) . .
C6C K2 N2B K1 88.0(4) . .
C5B K2 N2B K1 -85.72(19) . .
C6B K2 N2B K1 -106.0(4) . .
C5C K2 N2B K1 99.2(2) . .
N2A K1 N2B C9B 89.3(17) . .
O1B K1 N2B C9B 113.7(4) . .
O1A K1 N2B C9B -72.4(4) . .
N1B K1 N2B C9B -164.2(5) . .
N1A K1 N2B C9B 23.0(5) . .
C13B K1 N2B C9B 132.4(4) . .
C6B K1 N2B C9B -116.9(6) . .
C6A K1 N2B C9B 68.4(6) . .
K4 K1 N2B C9B -38.1(5) 1_545 .
K2 K1 N2B C9B 133.9(5) . .
N2A K1 N2B C6B -153.7(15) . .
O1B K1 N2B C6B -129.3(4) . .
O1A K1 N2B C6B 44.5(4) . .
N1B K1 N2B C6B -47.3(4) . .
N1A K1 N2B C6B 140.0(4) . .
C13B K1 N2B C6B -110.7(4) . .
C6A K1 N2B C6B -174.7(4) . .
K4 K1 N2B C6B 78.9(4) 1_545 .
K2 K1 N2B C6B -109.2(4) . .
N2A K1 N2B K2 -44.6(17) . .
O1B K1 N2B K2 -20.16(13) . .
O1A K1 N2B K2 153.65(12) . .
N1B K1 N2B K2 61.85(16) . .
N1A K1 N2B K2 -110.85(15) . .
C13B K1 N2B K2 -1.53(17) . .
C6B K1 N2B K2 109.2(4) . .
C6A K1 N2B K2 -65.5(4) . .
K4 K1 N2B K2 -171.98(5) 1_545 .
C5B N1B C1B C2B 0.3(9) . .
K2 N1B C1B C2B 122.9(6) . .
K1 N1B C1B C2B -137.9(5) . .
N1B C1B C2B C3B -2.3(10) . .
C1B C2B C3B C4B 1.9(10) . .
C2B C3B C4B C5B 0.3(9) . .
C1B N1B C5B C4B 2.1(8) . .
K2 N1B C5B C4B -127.3(5) . .
K1 N1B C5B C4B 146.7(4) . .
C1B N1B C5B C6B -179.8(5) . .
K2 N1B C5B C6B 50.8(5) . .
K1 N1B C5B C6B -35.2(5) . .
C1B N1B C5B K2 129.4(6) . .
K1 N1B C5B K2 -86.0(2) . .
C3B C4B C5B N1B -2.5(8) . .
C3B C4B C5B C6B 179.5(5) . .
C3B C4B C5B K2 -74.4(7) . .
N2C K2 C5B N1B -70.8(4) . .
N2B K2 C5B N1B 117.8(4) . .
O1C K2 C5B N1B -146.2(4) . .
O1B K2 C5B N1B 39.8(4) . .
N1C K2 C5B N1B -179.6(4) . .
C13C K2 C5B N1B -171.5(4) . .
C6C K2 C5B N1B -56.2(5) . .
C6B K2 C5B N1B 135.9(5) . .
C5C K2 C5B N1B -170(3) . .
K1 K2 C5B N1B 59.4(3) . .
N2C K2 C5B C4B 31.3(7) . .
N2B K2 C5B C4B -140.1(7) . .
O1C K2 C5B C4B -44.0(6) . .
O1B K2 C5B C4B 142.0(6) . .
N1B K2 C5B C4B 102.2(7) . .
N1C K2 C5B C4B -77.5(7) . .
C13C K2 C5B C4B -69.3(6) . .
C6C K2 C5B C4B 46.0(8) . .
C6B K2 C5B C4B -122.0(8) . .
C5C K2 C5B C4B -68(3) . .
K1 K2 C5B C4B 161.5(7) . .
N2C K2 C5B C6B 153.3(3) . .
N2B K2 C5B C6B -18.1(3) . .
O1C K2 C5B C6B 77.9(3) . .
O1B K2 C5B C6B -96.1(3) . .
N1B K2 C5B C6B -135.9(5) . .
N1C K2 C5B C6B 44.5(5) . .
C13C K2 C5B C6B 52.6(3) . .
C6C K2 C5B C6B 168.0(4) . .
C5C K2 C5B C6B 54(3) . .
K1 K2 C5B C6B -76.5(3) . .
C9B N2B C6B C7B -1.5(6) . .
K2 N2B C6B C7B 139.7(4) . .
K1 N2B C6B C7B -126.9(4) . .
C9B N2B C6B C5B 179.6(4) . .
K2 N2B C6B C5B -39.3(5) . .
K1 N2B C6B C5B 54.1(5) . .
C9B N2B C6B K1 125.4(4) . .
K2 N2B C6B K1 -93.4(3) . .
C9B N2B C6B K2 -141.2(4) . .
K1 N2B C6B K2 93.4(3) . .
N1B C5B C6B N2B -11.3(7) . .
C4B C5B C6B N2B 166.8(5) . .
K2 C5B C6B N2B 29.5(4) . .
N1B C5B C6B C7B 170.1(6) . .
C4B C5B C6B C7B -11.8(9) . .
K2 C5B C6B C7B -149.1(6) . .
N1B C5B C6B K1 28.6(5) . .
C4B C5B C6B K1 -153.3(5) . .
K2 C5B C6B K1 69.42(10) . .
N1B C5B C6B K2 -40.8(4) . .
C4B C5B C6B K2 137.3(5) . .
N2A K1 C6B N2B 171.1(5) . .
O1B K1 C6B N2B 52.6(4) . .
O1A K1 C6B N2B -136.1(4) . .
N1B K1 C6B N2B 117.0(4) . .
N1A K1 C6B N2B -53.8(4) . .
C13B K1 C6B N2B 76.6(4) . .
C6A K1 C6B N2B 30(2) . .
K4 K1 C6B N2B -120.9(3) 1_545 .
K2 K1 C6B N2B 54.5(3) . .
N2A K1 C6B C7B -105.4(7) . .
N2B K1 C6B C7B 83.5(6) . .
O1B K1 C6B C7B 136.1(5) . .
O1A K1 C6B C7B -52.6(5) . .
N1B K1 C6B C7B -159.5(6) . .
N1A K1 C6B C7B 29.7(6) . .
C13B K1 C6B C7B 160.1(5) . .
C6A K1 C6B C7B 114(2) . .
K4 K1 C6B C7B -37.5(5) 1_545 .
K2 K1 C6B C7B 137.9(5) . .
N2A K1 C6B C5B 38.0(7) . .
N2B K1 C6B C5B -133.1(6) . .
O1B K1 C6B C5B -80.5(3) . .
O1A K1 C6B C5B 90.8(3) . .
N1B K1 C6B C5B -16.1(3) . .
N1A K1 C6B C5B 173.1(3) . .
C13B K1 C6B C5B -56.5(3) . .
C6A K1 C6B C5B -103(2) . .
K4 K1 C6B C5B 106.0(3) 1_545 .
K2 K1 C6B C5B -78.6(3) . .
N2A K1 C6B K2 116.6(5) . .
N2B K1 C6B K2 -54.5(3) . .
O1B K1 C6B K2 -1.83(12) . .
O1A K1 C6B K2 169.44(12) . .
N1B K1 C6B K2 62.52(18) . .
N1A K1 C6B K2 -108.28(18) . .
C13B K1 C6B K2 22.13(15) . .
C6A K1 C6B K2 -24(2) . .
K4 K1 C6B K2 -175.40(4) 1_545 .
N2C K2 C6B N2B 164.8(4) . .
O1C K2 C6B N2B 120.7(4) . .
O1B K2 C6B N2B -55.7(4) . .
N1B K2 C6B N2B -121.9(4) . .
N1C K2 C6B N2B 60.6(4) . .
C13C K2 C6B N2B 95.3(4) . .
C6C K2 C6B N2B 98.4(19) . .
C5B K2 C6B N2B -144.5(5) . .
C5C K2 C6B N2B 42.1(5) . .
K1 K2 C6B N2B -57.5(3) . .
N2C K2 C6B C7B 94.1(7) . .
N2B K2 C6B C7B -70.7(6) . .
O1C K2 C6B C7B 49.9(6) . .
O1B K2 C6B C7B -126.4(6) . .
N1B K2 C6B C7B 167.4(7) . .
N1C K2 C6B C7B -10.2(7) . .
C13C K2 C6B C7B 24.5(6) . .
C6C K2 C6B C7B 28(2) . .
C5B K2 C6B C7B 144.8(7) . .
C5C K2 C6B C7B -28.7(7) . .
K1 K2 C6B C7B -128.2(6) . .
N2C K2 C6B C5B -50.7(5) . .
N2B K2 C6B C5B 144.5(5) . .
O1C K2 C6B C5B -94.8(3) . .
O1B K2 C6B C5B 88.8(3) . .
N1B K2 C6B C5B 22.6(3) . .
N1C K2 C6B C5B -155.0(3) . .
C13C K2 C6B C5B -120.2(3) . .
C6C K2 C6B C5B -117.1(19) . .
C5C K2 C6B C5B -173.5(4) . .
K1 K2 C6B C5B 87.0(3) . .
N2C K2 C6B K1 -137.7(3) . .
N2B K2 C6B K1 57.5(3) . .
O1C K2 C6B K1 178.13(13) . .
O1B K2 C6B K1 1.81(12) . .
N1B K2 C6B K1 -64.41(18) . .
N1C K2 C6B K1 118.03(18) . .
C13C K2 C6B K1 152.75(16) . .
C6C K2 C6B K1 155.9(19) . .
C5B K2 C6B K1 -87.0(3) . .
C5C K2 C6B K1 99.5(3) . .
N2B C6B C7B C8B 2.2(6) . .
C5B C6B C7B C8B -179.2(6) . .
K1 C6B C7B C8B -53.7(6) . .
K2 C6B C7B C8B 51.6(7) . .
N2B C6B C7B C10B 176.3(6) . .
C5B C6B C7B C10B -5.0(10) . .
K1 C6B C7B C10B 120.4(6) . .
K2 C6B C7B C10B -134.3(6) . .
C6B C7B C8B C9B -1.9(6) . .
C10B C7B C8B C9B -176.7(5) . .
C6B N2B C9B C8B 0.3(6) . .
K2 N2B C9B C8B -130.0(5) . .
K1 N2B C9B C8B 117.7(4) . .
C6B N2B C9B C11B -179.1(5) . .
K2 N2B C9B C11B 50.5(7) . .
K1 N2B C9B C11B -61.7(6) . .
C7B C8B C9B N2B 1.0(6) . .
C7B C8B C9B C11B -179.6(5) . .
C8B C7B C10B F2B 124.9(6) . .
C6B C7B C10B F2B -48.7(9) . .
C8B C7B C10B F1B 4.6(8) . .
C6B C7B C10B F1B -169.0(6) . .
C8B C7B C10B F3B -114.7(6) . .
C6B C7B C10B F3B 71.8(8) . .
N2B C9B C11B F5B 179.4(5) . .
C8B C9B C11B F5B 0.1(8) . .
N2B C9B C11B F6B 58.9(7) . .
C8B C9B C11B F6B -120.5(6) . .
N2B C9B C11B F4B -59.6(7) . .
C8B C9B C11B F4B 121.0(6) . .
N2A K1 O1B C13B -50.9(3) . .
N2B K1 O1B C13B 131.6(3) . .
O1A K1 O1B C13B -15.5(7) . .
N1B K1 O1B C13B 75.2(3) . .
N1A K1 O1B C13B -106.6(3) . .
C6B K1 O1B C13B 113.9(3) . .
C6A K1 O1B C13B -68.0(3) . .
K4 K1 O1B C13B -72.4(3) 1_545 .
K2 K1 O1B C13B 111.8(3) . .
N2A K1 O1B C14B 74.7(4) . .
N2B K1 O1B C14B -102.9(4) . .
O1A K1 O1B C14B 110.0(6) . .
N1B K1 O1B C14B -159.3(4) . .
N1A K1 O1B C14B 19.0(4) . .
C13B K1 O1B C14B 125.5(5) . .
C6B K1 O1B C14B -120.6(4) . .
C6A K1 O1B C14B 57.6(3) . .
K4 K1 O1B C14B 53.1(4) 1_545 .
K2 K1 O1B C14B -122.6(4) . .
N2A K1 O1B K2 -162.70(12) . .
N2B K1 O1B K2 19.78(12) . .
O1A K1 O1B K2 -127.3(6) . .
N1B K1 O1B K2 -36.63(12) . .
N1A K1 O1B K2 141.61(11) . .
C13B K1 O1B K2 -111.8(3) . .
C6B K1 O1B K2 2.08(13) . .
C6A K1 O1B K2 -179.81(13) . .
K4 K1 O1B K2 175.74(4) 1_545 .
N2C K2 O1B C13B 63.0(3) . .
N2B K2 O1B C13B -119.9(3) . .
O1C K2 O1B C13B -131.4(10) . .
N1B K2 O1B C13B -63.0(3) . .
N1C K2 O1B C13B 119.3(3) . .
C13C K2 O1B C13B -160.9(4) . .
C6C K2 O1B C13B 80.2(3) . .
C5B K2 O1B C13B -77.1(4) . .
C6B K2 O1B C13B -102.1(3) . .
C5C K2 O1B C13B 104.7(3) . .
K1 K2 O1B C13B -100.0(3) . .
N2C K2 O1B C14B -66.5(3) . .
N2B K2 O1B C14B 110.6(3) . .
O1C K2 O1B C14B 99.1(11) . .
N1B K2 O1B C14B 167.5(3) . .
N1C K2 O1B C14B -10.2(3) . .
C13C K2 O1B C14B 69.6(4) . .
C6C K2 O1B C14B -49.3(3) . .
C5B K2 O1B C14B 153.4(3) . .
C6B K2 O1B C14B 128.4(3) . .
C5C K2 O1B C14B -24.8(3) . .
K1 K2 O1B C14B 130.5(3) . .
N2C K2 O1B K1 162.98(12) . .
N2B K2 O1B K1 -19.90(13) . .
O1C K2 O1B K1 -31.4(11) . .
N1B K2 O1B K1 37.00(12) . .
N1C K2 O1B K1 -140.66(12) . .
C13C K2 O1B K1 -60.9(3) . .
C6C K2 O1B K1 -179.77(12) . .
C5B K2 O1B K1 22.92(14) . .
C6B K2 O1B K1 -2.05(13) . .
C5C K2 O1B K1 -155.27(13) . .
C14B O1B C13B C12B 70.0(6) . .
K1 O1B C13B C12B -153.8(5) . .
K2 O1B C13B C12B -63.4(6) . .
C14B O1B C13B K1 -136.2(4) . .
K2 O1B C13B K1 90.4(2) . .
N2A K1 C13B O1B 124.9(3) . .
N2B K1 C13B O1B -50.8(3) . .
O1A K1 C13B O1B 174.8(2) . .
N1B K1 C13B O1B -100.6(3) . .
N1A K1 C13B O1B 75.2(3) . .
C6B K1 C13B O1B -73.4(3) . .
C6A K1 C13B O1B 102.8(3) . .
K4 K1 C13B O1B 121.9(3) 1_545 .
K2 K1 C13B O1B -52.0(3) . .
N2A K1 C13B C12B -161.6(10) . .
N2B K1 C13B C12B 22.7(10) . .
O1B K1 C13B C12B 73.5(10) . .
O1A K1 C13B C12B -111.7(10) . .
N1B K1 C13B C12B -27.1(10) . .
N1A K1 C13B C12B 148.7(10) . .
C6B K1 C13B C12B 0.1(10) . .
C6A K1 C13B C12B 176.3(10) . .
K4 K1 C13B C12B -164.6(9) 1_545 .
K2 K1 C13B C12B 21.5(9) . .
C13B O1B C14B C15B 171.6(4) . .
K1 O1B C14B C15B 50.0(5) . .
K2 O1B C14B C15B -58.0(5) . .
N2C K2 K3 O1D 36.19(19) . .
N2B K2 K3 O1D -142.60(19) . .
O1C K2 K3 O1D -168.21(17) . .
O1B K2 K3 O1D 6.16(18) . .
N1B K2 K3 O1D 141.6(2) . .
N1C K2 K3 O1D -43.1(2) . .
C13C K2 K3 O1D -141.50(19) . .
C6C K2 K3 O1D 10.95(18) . .
C5B K2 K3 O1D 165.03(18) . .
C6B K2 K3 O1D -166.79(17) . .
C5C K2 K3 O1D -17.91(18) . .
K1 K2 K3 O1D -142.0(3) . .
N2C K2 K3 N2D -179.5(3) . .
N2B K2 K3 N2D 1.71(16) . .
O1C K2 K3 N2D -23.90(19) . .
O1B K2 K3 N2D 150.47(19) . .
N1B K2 K3 N2D -74.1(2) . .
N1C K2 K3 N2D 101.2(2) . .
C13C K2 K3 N2D 2.8(2) . .
C6C K2 K3 N2D 155.3(2) . .
C5B K2 K3 N2D -50.7(2) . .
C6B K2 K3 N2D -22.5(2) . .
C5C K2 K3 N2D 126.4(2) . .
K1 K2 K3 N2D 2.3(4) . .
N2B K2 K3 N2C -178.8(3) . .
O1C K2 K3 N2C 155.59(18) . .
O1B K2 K3 N2C -30.03(18) . .
N1B K2 K3 N2C 105.4(2) . .
N1C K2 K3 N2C -79.3(2) . .
C13C K2 K3 N2C -177.7(2) . .
C6C K2 K3 N2C -25.24(18) . .
C5B K2 K3 N2C 128.8(2) . .
C6B K2 K3 N2C 157.01(19) . .
C5C K2 K3 N2C -54.11(19) . .
K1 K2 K3 N2C -178.2(4) . .
N2C K2 K3 O1C -155.59(18) . .
N2B K2 K3 O1C 25.61(17) . .
O1B K2 K3 O1C 174.37(19) . .
N1B K2 K3 O1C -50.23(18) . .
N1C K2 K3 O1C 125.14(17) . .
C13C K2 K3 O1C 26.71(15) . .
C6C K2 K3 O1C 179.17(16) . .
C5B K2 K3 O1C -26.76(16) . .
C6B K2 K3 O1C 1.42(15) . .
C5C K2 K3 O1C 150.30(17) . .
K1 K2 K3 O1C 26.2(3) . .
N2C K2 K3 N1C 79.3(2) . .
N2B K2 K3 N1C -99.5(2) . .
O1C K2 K3 N1C -125.14(17) . .
O1B K2 K3 N1C 49.24(18) . .
N1B K2 K3 N1C -175.4(3) . .
C13C K2 K3 N1C -98.43(19) . .
C6C K2 K3 N1C 54.03(19) . .
C5B K2 K3 N1C -151.9(2) . .
C6B K2 K3 N1C -123.72(18) . .
C5C K2 K3 N1C 25.16(19) . .
K1 K2 K3 N1C -99.0(3) . .
N2C K2 K3 N1D -97.9(2) . .
N2B K2 K3 N1D 83.3(2) . .
O1C K2 K3 N1D 57.66(18) . .
O1B K2 K3 N1D -127.97(19) . .
N1B K2 K3 N1D 7.43(16) . .
N1C K2 K3 N1D -177.2(3) . .
C13C K2 K3 N1D 84.37(19) . .
C6C K2 K3 N1D -123.17(19) . .
C5B K2 K3 N1D 30.9(2) . .
C6B K2 K3 N1D 59.08(19) . .
C5C K2 K3 N1D -152.0(2) . .
K1 K2 K3 N1D 83.8(3) . .
N2C K2 K3 C6C 25.24(18) . .
N2B K2 K3 C6C -153.56(19) . .
O1C K2 K3 C6C -179.17(16) . .
O1B K2 K3 C6C -4.79(16) . .
N1B K2 K3 C6C 130.6(2) . .
N1C K2 K3 C6C -54.03(19) . .
C13C K2 K3 C6C -152.46(18) . .
C5B K2 K3 C6C 154.08(18) . .
C6B K2 K3 C6C -177.7(2) . .
C5C K2 K3 C6C -28.87(17) . .
K1 K2 K3 C6C -153.0(3) . .
N2C K2 K3 C6D -153.5(2) . .
N2B K2 K3 C6D 27.73(18) . .
O1C K2 K3 C6D 2.12(16) . .
O1B K2 K3 C6D 176.49(17) . .
N1B K2 K3 C6D -48.1(2) . .
N1C K2 K3 C6D 127.26(19) . .
C13C K2 K3 C6D 28.83(17) . .
C6C K2 K3 C6D -178.7(2) . .
C5B K2 K3 C6D -24.64(18) . .
C6B K2 K3 C6D 3.54(13) . .
C5C K2 K3 C6D 152.42(19) . .
K1 K2 K3 C6D 28.3(4) . .
N2C K2 K3 C5D -123.9(2) . .
N2B K2 K3 C5D 57.29(19) . .
O1C K2 K3 C5D 31.68(16) . .
O1B K2 K3 C5D -153.95(18) . .
N1B K2 K3 C5D -18.5(2) . .
N1C K2 K3 C5D 156.8(2) . .
C13C K2 K3 C5D 58.38(18) . .
C6C K2 K3 C5D -149.16(18) . .
C5B K2 K3 C5D 4.92(14) . .
C6B K2 K3 C5D 33.09(18) . .
C5C K2 K3 C5D -178.0(2) . .
K1 K2 K3 C5D 57.8(3) . .
N2C K2 K3 C14D 61.4(2) . .
N2B K2 K3 C14D -117.4(2) . .
O1C K2 K3 C14D -142.99(17) . .
O1B K2 K3 C14D 31.38(18) . .
N1B K2 K3 C14D 166.8(2) . .
N1C K2 K3 C14D -17.9(2) . .
C13C K2 K3 C14D -116.28(19) . .
C6C K2 K3 C14D 36.17(18) . .
C5B K2 K3 C14D -169.75(19) . .
C6B K2 K3 C14D -141.57(18) . .
C5C K2 K3 C14D 7.31(19) . .
K1 K2 K3 C14D -116.8(3) . .
N2C K2 K3 K4 -27.3(4) . .
N2B K2 K3 K4 153.9(3) . .
O1C K2 K3 K4 128.3(3) . .
O1B K2 K3 K4 -57.4(4) . .
N1B K2 K3 K4 78.0(4) . .
N1C K2 K3 K4 -106.6(4) . .
C13C K2 K3 K4 155.0(4) . .
C6C K2 K3 K4 -52.6(4) . .
C5B K2 K3 K4 101.5(4) . .
C6B K2 K3 K4 129.7(3) . .
C5C K2 K3 K4 -81.4(4) . .
K1 K2 K3 K4 154.4(3) . .
O1D K3 N1C C1C -94.6(5) . .
N2D K3 N1C C1C -9.8(6) . .
N2C K3 N1C C1C 175.3(5) . .
O1C K3 N1C C1C 80.6(5) . .
N1D K3 N1C C1C 171(3) . .
C6C K3 N1C C1C -162.2(6) . .
C6D K3 N1C C1C 15.4(6) . .
C5D K3 N1C C1C 43.6(7) . .
C14D K3 N1C C1C -80.1(5) . .
K4 K3 N1C C1C -68.6(5) . .
K2 K3 N1C C1C 117.4(5) . .
O1D K3 N1C C5C 48.7(4) . .
N2D K3 N1C C5C 133.5(4) . .
N2C K3 N1C C5C -41.5(4) . .
O1C K3 N1C C5C -136.1(4) . .
N1D K3 N1C C5C -46(4) . .
C6C K3 N1C C5C -19.0(3) . .
C6D K3 N1C C5C 158.7(3) . .
C5D K3 N1C C5C -173.1(4) . .
C14D K3 N1C C5C 63.2(4) . .
K4 K3 N1C C5C 74.7(4) . .
K2 K3 N1C C5C -99.3(4) . .
O1D K3 N1C K2 147.99(14) . .
N2D K3 N1C K2 -127.20(15) . .
N2C K3 N1C K2 57.86(14) . .
O1C K3 N1C K2 -36.79(11) . .
N1D K3 N1C K2 54(4) . .
C6C K3 N1C K2 80.36(19) . .
C6D K3 N1C K2 -102.0(2) . .
C5D K3 N1C K2 -73.8(4) . .
C14D K3 N1C K2 162.54(19) . .
K4 K3 N1C K2 173.99(4) . .
N2C K2 N1C C1C 178.7(5) . .
N2B K2 N1C C1C -6.9(5) . .
O1C K2 N1C C1C -85.1(5) . .
O1B K2 N1C C1C 88.1(5) . .
N1B K2 N1C C1C -55(2) . .
C13C K2 N1C C1C -60.8(5) . .
C6C K2 N1C C1C 155.7(6) . .
C5B K2 N1C C1C -52.6(6) . .
C6B K2 N1C C1C -29.0(6) . .
C5C K2 N1C C1C 129.0(7) . .
K1 K2 N1C C1C 49.6(5) . .
N2C K2 N1C C5C 49.6(3) . .
N2B K2 N1C C5C -136.0(3) . .
O1C K2 N1C C5C 145.8(4) . .
O1B K2 N1C C5C -41.0(4) . .
N1B K2 N1C C5C 176(2) . .
C13C K2 N1C C5C 170.2(4) . .
C6C K2 N1C C5C 26.7(3) . .
C5B K2 N1C C5C 178.4(4) . .
C6B K2 N1C C5C -158.0(3) . .
K1 K2 N1C C5C -79.5(4) . .
N2C K2 N1C K3 -58.68(14) . .
N2B K2 N1C K3 115.71(15) . .
O1C K2 N1C K3 37.50(11) . .
O1B K2 N1C K3 -149.30(11) . .
N1B K2 N1C K3 68(2) . .
C13C K2 N1C K3 61.87(14) . .
C6C K2 N1C K3 -81.61(18) . .
C5B K2 N1C K3 70.1(3) . .
C6B K2 N1C K3 93.70(18) . .
C5C K2 N1C K3 -108.3(4) . .
K1 K2 N1C K3 172.21(4) . .
N2B K2 N2C C6C -98.8(19) . .
O1C K2 N2C C6C -125.7(4) . .
O1B K2 N2C C6C 52.6(4) . .
N1B K2 N2C C6C 138.5(3) . .
N1C K2 N2C C6C -45.3(3) . .
C13C K2 N2C C6C -105.8(4) . .
C5B K2 N2C C6C 164.8(3) . .
C6B K2 N2C C6C -167.1(4) . .
C5C K2 N2C C6C -20.4(3) . .
K1 K2 N2C C6C 71.8(4) . .
N2B K2 N2C C9C 135.3(17) . .
O1C K2 N2C C9C 108.5(5) . .
O1B K2 N2C C9C -73.3(5) . .
N1B K2 N2C C9C 12.7(5) . .
N1C K2 N2C C9C -171.1(5) . .
C13C K2 N2C C9C 128.3(5) . .
C6C K2 N2C C9C -125.8(6) . .
C5B K2 N2C C9C 38.9(5) . .
C6B K2 N2C C9C 67.1(6) . .
C5C K2 N2C C9C -146.2(5) . .
K1 K2 N2C C9C -54.0(5) . .
N2B K2 N2C K3 9(2) . .
O1C K2 N2C K3 -17.76(13) . .
O1B K2 N2C K3 160.47(11) . .
N1B K2 N2C K3 -113.58(18) . .
N1C K2 N2C K3 62.60(16) . .
C13C K2 N2C K3 2.07(18) . .
C6C K2 N2C K3 107.9(4) . .
C5B K2 N2C K3 -87.3(2) . .
C6B K2 N2C K3 -59.2(4) . .
C5C K2 N2C K3 87.5(2) . .
K1 K2 N2C K3 179.72(5) . .
O1D K3 N2C C6C -44.8(4) . .
N2D K3 N2C C6C -76(2) . .
O1C K3 N2C C6C 125.4(4) . .
N1C K3 N2C C6C 44.5(3) . .
N1D K3 N2C C6C -135.7(3) . .
C6D K3 N2C C6C -173.5(4) . .
C5D K3 N2C C6C -157.1(3) . .
C14D K3 N2C C6C -19.2(4) . .
K4 K3 N2C C6C -74.8(4) . .
K2 K3 N2C C6C 108.0(4) . .
O1D K3 N2C C9C 75.0(4) . .
N2D K3 N2C C9C 44(2) . .
O1C K3 N2C C9C -114.8(4) . .
N1C K3 N2C C9C 164.3(5) . .
N1D K3 N2C C9C -16.0(5) . .
C6C K3 N2C C9C 119.8(6) . .
C6D K3 N2C C9C -53.7(6) . .
C5D K3 N2C C9C -37.3(5) . .
C14D K3 N2C C9C 100.5(4) . .
K4 K3 N2C C9C 44.9(5) . .
K2 K3 N2C C9C -132.3(5) . .
O1D K3 N2C K2 -152.72(14) . .
N2D K3 N2C K2 176(2) . .
O1C K3 N2C K2 17.44(13) . .
N1C K3 N2C K2 -63.47(15) . .
N1D K3 N2C K2 116.30(16) . .
C6C K3 N2C K2 -108.0(4) . .
C6D K3 N2C K2 78.6(4) . .
C5D K3 N2C K2 94.9(2) . .
C14D K3 N2C K2 -127.20(16) . .
K4 K3 N2C K2 177.21(4) . .
C5C N1C C1C C2C 1.8(9) . .
K3 N1C C1C C2C 142.3(6) . .
K2 N1C C1C C2C -119.0(6) . .
N1C C1C C2C C3C -2.0(11) . .
C1C C2C C3C C4C 1.9(11) . .
C2C C3C C4C C5C -1.8(11) . .
C1C N1C C5C C4C -1.5(8) . .
K3 N1C C5C C4C -146.8(5) . .
K2 N1C C5C C4C 127.2(5) . .
C1C N1C C5C C6C 179.8(5) . .
K3 N1C C5C C6C 34.5(5) . .
K2 N1C C5C C6C -51.4(5) . .
C1C N1C C5C K2 -128.7(5) . .
K3 N1C C5C K2 86.0(2) . .
C3C C4C C5C N1C 1.6(10) . .
C3C C4C C5C C6C -179.9(6) . .
C3C C4C C5C K2 72.2(9) . .
N2C K2 C5C N1C -114.0(4) . .
N2B K2 C5C N1C 57.6(4) . .
O1C K2 C5C N1C -34.6(4) . .
O1B K2 C5C N1C 139.4(4) . .
N1B K2 C5C N1C -179.2(4) . .
C13C K2 C5C N1C -9.6(4) . .
C6C K2 C5C N1C -132.4(5) . .
C5B K2 C5C N1C -11(3) . .
C6B K2 C5C N1C 37.1(5) . .
K1 K2 C5C N1C 117.7(3) . .
N2C K2 C5C C4C 146.2(7) . .
N2B K2 C5C C4C -42.1(7) . .
O1C K2 C5C C4C -134.4(6) . .
O1B K2 C5C C4C 39.6(6) . .
N1B K2 C5C C4C 81.0(8) . .
N1C K2 C5C C4C -99.8(8) . .
C13C K2 C5C C4C -109.4(6) . .
C6C K2 C5C C4C 127.9(8) . .
C5B K2 C5C C4C -111(3) . .
C6B K2 C5C C4C -62.6(7) . .
K1 K2 C5C C4C 17.9(7) . .
N2C K2 C5C C6C 18.3(3) . .
N2B K2 C5C C6C -170.0(3) . .
O1C K2 C5C C6C 97.8(3) . .
O1B K2 C5C C6C -88.3(3) . .
N1B K2 C5C C6C -46.9(6) . .
N1C K2 C5C C6C 132.4(5) . .
C13C K2 C5C C6C 122.7(3) . .
C5B K2 C5C C6C 121(3) . .
C6B K2 C5C C6C 169.5(3) . .
K1 K2 C5C C6C -110.0(3) . .
C9C N2C C6C C7C 1.2(5) . .
K2 N2C C6C C7C -136.6(4) . .
K3 N2C C6C C7C 129.5(4) . .
C9C N2C C6C C5C 179.9(5) . .
K2 N2C C6C C5C 42.2(5) . .
K3 N2C C6C C5C -51.8(5) . .
C9C N2C C6C K2 137.7(4) . .
K3 N2C C6C K2 -94.0(3) . .
C9C N2C C6C K3 -128.3(4) . .
K2 N2C C6C K3 94.0(3) . .
N1C C5C C6C N2C 10.5(7) . .
C4C C5C C6C N2C -168.1(5) . .
K2 C5C C6C N2C -31.8(4) . .
N1C C5C C6C C7C -171.0(5) . .
C4C C5C C6C C7C 10.4(9) . .
K2 C5C C6C C7C 146.7(5) . .
N1C C5C C6C K2 42.3(4) . .
C4C C5C C6C K2 -136.3(6) . .
N1C C5C C6C K3 -27.2(4) . .
C4C C5C C6C K3 154.2(6) . .
K2 C5C C6C K3 -69.49(11) . .
N2B K2 C6C N2C 163.7(4) . .
O1C K2 C6C N2C 56.6(4) . .
O1B K2 C6C N2C -127.3(4) . .
N1B K2 C6C N2C -57.4(4) . .
N1C K2 C6C N2C 119.5(4) . .
C13C K2 C6C N2C 81.3(4) . .
C5B K2 C6C N2C -27.8(6) . .
C6B K2 C6C N2C 78(2) . .
C5C K2 C6C N2C 144.1(5) . .
K1 K2 C6C N2C -127.5(3) . .
N2C K2 C6C C7C 76.1(6) . .
N2B K2 C6C C7C -120.3(6) . .
O1C K2 C6C C7C 132.6(6) . .
O1B K2 C6C C7C -51.2(6) . .
N1B K2 C6C C7C 18.6(7) . .
N1C K2 C6C C7C -164.4(7) . .
C13C K2 C6C C7C 157.4(5) . .
C5B K2 C6C C7C 48.3(8) . .
C6B K2 C6C C7C 154.3(17) . .
C5C K2 C6C C7C -139.8(7) . .
K1 K2 C6C C7C -51.4(6) . .
N2C K2 C6C C5C -144.1(5) . .
N2B K2 C6C C5C 19.5(5) . .
O1C K2 C6C C5C -87.6(3) . .
O1B K2 C6C C5C 88.6(3) . .
N1B K2 C6C C5C 158.4(3) . .
N1C K2 C6C C5C -24.6(3) . .
C13C K2 C6C C5C -62.8(3) . .
C5B K2 C6C C5C -171.9(4) . .
C6B K2 C6C C5C -66(2) . .
K1 K2 C6C C5C 88.4(3) . .
N2C K2 C6C K3 -55.9(3) . .
N2B K2 C6C K3 107.7(3) . .
O1C K2 C6C K3 0.63(12) . .
O1B K2 C6C K3 176.79(11) . .
N1B K2 C6C K3 -113.4(2) . .
N1C K2 C6C K3 63.54(18) . .
C13C K2 C6C K3 25.35(15) . .
C5B K2 C6C K3 -83.7(4) . .
C6B K2 C6C K3 22(2) . .
C5C K2 C6C K3 88.2(3) . .
K1 K2 C6C K3 176.58(4) . .
O1D K3 C6C N2C 133.1(4) . .
N2D K3 C6C N2C 168.3(4) . .
O1C K3 C6C N2C -56.4(4) . .
N1C K3 C6C N2C -120.6(4) . .
N1D K3 C6C N2C 57.7(4) . .
C6D K3 C6C N2C 99(4) . .
C5D K3 C6C N2C 39.1(5) . .
C14D K3 C6C N2C 159.3(4) . .
K4 K3 C6C N2C 119.9(3) . .
K2 K3 C6C N2C -55.7(3) . .
O1D K3 C6C C7C 51.2(5) . .
N2D K3 C6C C7C 86.5(7) . .
N2C K3 C6C C7C -81.8(6) . .
O1C K3 C6C C7C -138.2(5) . .
N1C K3 C6C C7C 157.6(6) . .
N1D K3 C6C C7C -24.1(6) . .
C6D K3 C6C C7C 17(4) . .
C5D K3 C6C C7C -42.7(7) . .
C14D K3 C6C C7C 77.5(5) . .
K4 K3 C6C C7C 38.1(5) . .
K2 K3 C6C C7C -137.6(6) . .
O1D K3 C6C C5C -89.7(3) . .
N2D K3 C6C C5C -54.5(6) . .
N2C K3 C6C C5C 137.2(5) . .
O1C K3 C6C C5C 80.9(3) . .
N1C K3 C6C C5C 16.7(3) . .
N1D K3 C6C C5C -165.1(3) . .
C6D K3 C6C C5C -124(4) . .
C5D K3 C6C C5C 176.3(3) . .
C14D K3 C6C C5C -63.4(3) . .
K4 K3 C6C C5C -102.8(3) . .
K2 K3 C6C C5C 81.5(3) . .
O1D K3 C6C K2 -171.20(14) . .
N2D K3 C6C K2 -136.0(3) . .
N2C K3 C6C K2 55.7(3) . .
O1C K3 C6C K2 -0.62(12) . .
N1C K3 C6C K2 -64.84(17) . .
N1D K3 C6C K2 113.44(18) . .
C6D K3 C6C K2 155(4) . .
C5D K3 C6C K2 94.8(3) . .
C14D K3 C6C K2 -144.95(17) . .
K4 K3 C6C K2 175.66(3) . .
N2C C6C C7C C8C -2.3(6) . .
C5C C6C C7C C8C 179.1(5) . .
K2 C6C C7C C8C -55.6(7) . .
K3 C6C C7C C8C 52.7(6) . .
N2C C6C C7C C10C 178.3(6) . .
C5C C6C C7C C10C -0.2(9) . .
K2 C6C C7C C10C 125.1(6) . .
K3 C6C C7C C10C -126.6(6) . .
C6C C7C C8C C9C 2.5(6) . .
C10C C7C C8C C9C -178.1(5) . .
C6C N2C C9C C8C 0.5(6) . .
K2 N2C C9C C8C 127.3(5) . .
K3 N2C C9C C8C -120.4(4) . .
C6C N2C C9C C11C -178.8(5) . .
K2 N2C C9C C11C -52.0(7) . .
K3 N2C C9C C11C 60.4(6) . .
C7C C8C C9C N2C -2.0(6) . .
C7C C8C C9C C11C 177.2(6) . .
C8C C7C C10C F2C -2.5(9) . .
C6C C7C C10C F2C 176.7(6) . .
C8C C7C C10C F1C -123.1(7) . .
C6C C7C C10C F1C 56.1(9) . .
C8C C7C C10C F3C 116.0(7) . .
C6C C7C C10C F3C -64.8(9) . .
N2C C9C C11C F4C 177.1(5) . .
C8C C9C C11C F4C -2.0(9) . .
N2C C9C C11C F6C 55.9(7) . .
C8C C9C C11C F6C -123.3(6) . .
N2C C9C C11C F5C -62.0(7) . .
C8C C9C C11C F5C 118.8(7) . .
N2C K2 O1C C14C -102.5(4) . .
N2B K2 O1C C14C 80.2(4) . .
O1B K2 O1C C14C 91.8(11) . .
N1B K2 O1C C14C 24.0(4) . .
N1C K2 O1C C14C -157.9(4) . .
C13C K2 O1C C14C 128.7(5) . .
C6C K2 O1C C14C -120.5(3) . .
C5B K2 O1C C14C 36.2(3) . .
C6B K2 O1C C14C 61.5(3) . .
C5C K2 O1C C14C -145.3(3) . .
K1 K2 O1C C14C 63.4(4) . .
N2C K2 O1C C13C 128.8(3) . .
N2B K2 O1C C13C -48.5(3) . .
O1B K2 O1C C13C -36.9(12) . .
N1B K2 O1C C13C -104.7(3) . .
N1C K2 O1C C13C 73.4(3) . .
C6C K2 O1C C13C 110.8(3) . .
C5B K2 O1C C13C -92.5(3) . .
C6B K2 O1C C13C -67.2(3) . .
C5C K2 O1C C13C 86.0(3) . .
K1 K2 O1C C13C -65.3(3) . .
N2C K2 O1C K3 17.31(13) . .
N2B K2 O1C K3 -159.97(13) . .
O1B K2 O1C K3 -148.4(10) . .
N1B K2 O1C K3 143.84(12) . .
N1C K2 O1C K3 -38.10(11) . .
C13C K2 O1C K3 -111.5(3) . .
C6C K2 O1C K3 -0.71(14) . .
C5B K2 O1C K3 156.00(13) . .
C6B K2 O1C K3 -178.70(13) . .
C5C K2 O1C K3 -25.48(14) . .
K1 K2 O1C K3 -176.78(4) . .
O1D K3 O1C C14C -165.4(7) . .
N2D K3 O1C C14C -68.5(3) . .
N2C K3 O1C C14C 109.8(3) . .
N1C K3 O1C C14C 165.5(3) . .
N1D K3 O1C C14C -11.8(3) . .
C6C K3 O1C C14C 127.7(3) . .
C6D K3 O1C C14C -51.3(3) . .
C5D K3 O1C C14C -26.6(3) . .
C14D K3 O1C C14C -162.5(3) . .
K4 K3 O1C C14C -47.7(4) . .
K2 K3 O1C C14C 127.0(4) . .
O1D K3 O1C C13C -31.2(9) . .
N2D K3 O1C C13C 65.8(3) . .
N2C K3 O1C C13C -116.0(3) . .
N1C K3 O1C C13C -60.3(3) . .
N1D K3 O1C C13C 122.5(3) . .
C6C K3 O1C C13C -98.1(3) . .
C6D K3 O1C C13C 82.9(3) . .
C5D K3 O1C C13C 107.7(3) . .
C14D K3 O1C C13C -28.3(5) . .
K4 K3 O1C C13C 86.5(3) . .
K2 K3 O1C C13C -98.8(3) . .
O1D K3 O1C K2 67.6(8) . .
N2D K3 O1C K2 164.57(12) . .
N2C K3 O1C K2 -17.17(12) . .
N1C K3 O1C K2 38.54(12) . .
N1D K3 O1C K2 -138.75(12) . .
C6C K3 O1C K2 0.70(14) . .
C6D K3 O1C K2 -178.28(13) . .
C5D K3 O1C K2 -153.55(13) . .
C14D K3 O1C K2 70.5(3) . .
K4 K3 O1C K2 -174.73(4) . .
C14C O1C C13C C12C 73.0(7) . .
K2 O1C C13C C12C -151.8(5) . .
K3 O1C C13C C12C -62.3(6) . .
C14C O1C C13C K2 -135.2(4) . .
K3 O1C C13C K2 89.5(2) . .
N2C K2 C13C C12C 18.3(10) . .
N2B K2 C13C C12C -160.9(10) . .
O1C K2 C13C C12C 72.5(10) . .
O1B K2 C13C C12C -115.9(9) . .
N1B K2 C13C C12C 150.8(10) . .
N1C K2 C13C C12C -29.6(10) . .
C6C K2 C13C C12C -4.1(10) . .
C5B K2 C13C C12C 154.1(10) . .
C6B K2 C13C C12C 175.6(10) . .
C5C K2 C13C C12C -25.8(10) . .
K1 K2 C13C C12C -160.0(9) . .
N2C K2 C13C O1C -54.2(3) . .
N2B K2 C13C O1C 126.6(3) . .
O1B K2 C13C O1C 171.6(3) . .
N1B K2 C13C O1C 78.3(3) . .
N1C K2 C13C O1C -102.1(3) . .
C6C K2 C13C O1C -76.6(3) . .
C5B K2 C13C O1C 81.6(3) . .
C6B K2 C13C O1C 103.1(3) . .
C5C K2 C13C O1C -98.3(3) . .
K1 K2 C13C O1C 127.5(3) . .
C13C O1C C14C C15C 170.9(4) . .
K2 O1C C14C C15C 48.5(5) . .
K3 O1C C14C C15C -56.0(4) . .
O1D K3 K4 N2D 138.5(2) . .
N2C K3 K4 N2D -179.9(2) . .
O1C K3 K4 N2D -29.86(18) . .
N1C K3 K4 N2D 103.0(2) . .
N1D K3 K4 N2D -80.1(2) . .
C6C K3 K4 N2D 155.40(19) . .
C6D K3 K4 N2D -25.64(18) . .
C5D K3 K4 N2D -54.88(19) . .
C14D K3 K4 N2D 114.7(2) . .
K2 K3 K4 N2D -154.4(4) . .
O1D K3 K4 N2A -43.7(2) . 1_565
N2D K3 K4 N2A 177.8(3) . 1_565
N2C K3 K4 N2A -2.08(15) . 1_565
O1C K3 K4 N2A 147.91(18) . 1_565
N1C K3 K4 N2A -79.2(2) . 1_565
N1D K3 K4 N2A 97.7(2) . 1_565
C6C K3 K4 N2A -26.82(19) . 1_565
C6D K3 K4 N2A 152.1(2) . 1_565
C5D K3 K4 N2A 122.9(2) . 1_565
C14D K3 K4 N2A -67.5(2) . 1_565
K2 K3 K4 N2A 23.4(4) . 1_565
O1D K3 K4 O1A -175.9(2) . 1_565
N2D K3 K4 O1A 45.56(19) . 1_565
N2C K3 K4 O1A -134.29(18) . 1_565
O1C K3 K4 O1A 15.70(17) . 1_565
N1C K3 K4 O1A 148.55(18) . 1_565
N1D K3 K4 O1A -34.51(19) . 1_565
C6C K3 K4 O1A -159.04(17) . 1_565
C6D K3 K4 O1A 19.93(17) . 1_565
C5D K3 K4 O1A -9.32(17) . 1_565
C14D K3 K4 O1A 160.25(19) . 1_565
K2 K3 K4 O1A -108.9(3) . 1_565
O1D K3 K4 N1A 39.3(2) . 1_565
N2D K3 K4 N1A -99.2(2) . 1_565
N2C K3 K4 N1A 80.94(19) . 1_565
O1C K3 K4 N1A -129.07(18) . 1_565
N1C K3 K4 N1A 3.78(14) . 1_565
N1D K3 K4 N1A -179.3(3) . 1_565
C6C K3 K4 N1A 56.20(19) . 1_565
C6D K3 K4 N1A -124.84(18) . 1_565
C5D K3 K4 N1A -154.08(19) . 1_565
C14D K3 K4 N1A 15.5(2) . 1_565
K2 K3 K4 N1A 106.4(4) . 1_565
N2D K3 K4 O1D -138.5(2) . .
N2C K3 K4 O1D 41.63(19) . .
O1C K3 K4 O1D -168.38(17) . .
N1C K3 K4 O1D -35.5(2) . .
N1D K3 K4 O1D 141.4(2) . .
C6C K3 K4 O1D 16.88(18) . .
C6D K3 K4 O1D -164.15(18) . .
C5D K3 K4 O1D 166.60(19) . .
C14D K3 K4 O1D -23.83(18) . .
K2 K3 K4 O1D 67.1(4) . .
O1D K3 K4 N1D -141.4(2) . .
N2D K3 K4 N1D 80.1(2) . .
N2C K3 K4 N1D -99.8(2) . .
O1C K3 K4 N1D 50.21(18) . .
N1C K3 K4 N1D -176.9(3) . .
C6C K3 K4 N1D -124.52(19) . .
C6D K3 K4 N1D 54.44(19) . .
C5D K3 K4 N1D 25.20(19) . .
C14D K3 K4 N1D -165.2(2) . .
K2 K3 K4 N1D -74.3(4) . .
O1D K3 K4 F4D 84.66(15) . .
N2D K3 K4 F4D -53.85(16) . .
N2C K3 K4 F4D 126.29(16) . .
O1C K3 K4 F4D -83.72(13) . .
N1C K3 K4 F4D 49.13(16) . .
N1D K3 K4 F4D -133.93(17) . .
C6C K3 K4 F4D 101.55(14) . .
C6D K3 K4 F4D -79.49(14) . .
C5D K3 K4 F4D -108.73(15) . .
C14D K3 K4 F4D 60.84(15) . .
K2 K3 K4 F4D 151.7(3) . .
O1D K3 K4 C6A -17.05(18) . 1_565
N2D K3 K4 C6A -155.6(2) . 1_565
N2C K3 K4 C6A 24.57(18) . 1_565
O1C K3 K4 C6A 174.57(17) . 1_565
N1C K3 K4 C6A -52.6(2) . 1_565
N1D K3 K4 C6A 124.35(19) . 1_565
C6C K3 K4 C6A -0.17(12) . 1_565
C6D K3 K4 C6A 178.8(2) . 1_565
C5D K3 K4 C6A 149.55(18) . 1_565
C14D K3 K4 C6A -40.88(19) . 1_565
K2 K3 K4 C6A 50.0(4) . 1_565
O1D K3 K4 C6D 164.15(18) . .
N2D K3 K4 C6D 25.64(18) . .
N2C K3 K4 C6D -154.22(19) . .
O1C K3 K4 C6D -4.23(16) . .
N1C K3 K4 C6D 128.62(19) . .
N1D K3 K4 C6D -54.44(19) . .
C6C K3 K4 C6D -179.0(2) . .
C5D K3 K4 C6D -29.24(17) . .
C14D K3 K4 C6D 140.33(18) . .
K2 K3 K4 C6D -128.8(4) . .
O1D K3 K4 K1 -153.0(5) . 1_565
N2D K3 K4 K1 68.5(5) . 1_565
N2C K3 K4 K1 -111.3(5) . 1_565
O1C K3 K4 K1 38.6(5) . 1_565
N1C K3 K4 K1 171.5(4) . 1_565
N1D K3 K4 K1 -11.6(5) . 1_565
C6C K3 K4 K1 -136.1(4) . 1_565
C6D K3 K4 K1 42.9(5) . 1_565
C5D K3 K4 K1 13.6(5) . 1_565
C14D K3 K4 K1 -176.8(5) . 1_565
K2 K3 K4 K1 -85.9(5) . 1_565
N2D K4 F4D C11D -3.7(4) . .
N2A K4 F4D C11D 178.7(4) 1_565 .
O1A K4 F4D C11D -84.6(4) 1_565 .
N1A K4 F4D C11D -172.3(4) 1_565 .
O1D K4 F4D C11D 88.0(4) . .
N1D K4 F4D C11D 5.4(4) . .
C6A K4 F4D C11D 165.5(4) 1_565 .
C6D K4 F4D C11D -16.5(4) . .
K1 K4 F4D C11D -135.7(4) 1_565 .
K3 K4 F4D C11D 41.0(4) . .
O1D K3 N1D C1D -94.3(5) . .
N2D K3 N1D C1D -179.2(5) . .
N2C K3 N1D C1D -4.1(5) . .
O1C K3 N1D C1D 90.0(5) . .
N1C K3 N1D C1D 0(4) . .
C6C K3 N1D C1D -25.5(6) . .
C6D K3 N1D C1D 156.8(6) . .
C5D K3 N1D C1D 132.8(7) . .
C14D K3 N1D C1D -107.9(5) . .
K4 K3 N1D C1D -122.4(5) . .
K2 K3 N1D C1D 51.8(5) . .
O1D K3 N1D C5D 132.9(4) . .
N2D K3 N1D C5D 48.0(3) . .
N2C K3 N1D C5D -136.9(3) . .
O1C K3 N1D C5D -42.7(4) . .
N1C K3 N1D C5D -133(4) . .
C6C K3 N1D C5D -158.3(3) . .
C6D K3 N1D C5D 24.1(3) . .
C14D K3 N1D C5D 119.4(4) . .
K4 K3 N1D C5D 104.8(4) . .
K2 K3 N1D C5D -81.0(4) . .
O1D K3 N1D K4 28.07(14) . .
N2D K3 N1D K4 -56.81(14) . .
N2C K3 N1D K4 118.29(15) . .
O1C K3 N1D K4 -147.57(12) . .
N1C K3 N1D K4 122(4) . .
C6C K3 N1D K4 96.90(19) . .
C6D K3 N1D K4 -80.78(18) . .
C5D K3 N1D K4 -104.8(4) . .
C14D K3 N1D K4 14.53(19) . .
K2 K3 N1D K4 174.21(3) . .
N2D K4 N1D C1D 177.2(5) . .
N2A K4 N1D C1D -5.3(5) 1_565 .
O1A K4 N1D C1D -88.0(5) 1_565 .
N1A K4 N1D C1D -73(5) 1_565 .
O1D K4 N1D C1D 92.3(5) . .
F4D K4 N1D C1D 168.2(5) . .
C6A K4 N1D C1D 16.7(6) 1_565 .
C6D K4 N1D C1D -160.0(6) . .
K1 K4 N1D C1D -62.0(5) 1_565 .
K3 K4 N1D C1D 118.9(5) . .
N2D K4 N1D C5D -42.1(3) . .
N2A K4 N1D C5D 135.4(3) 1_565 .
O1A K4 N1D C5D 52.7(3) 1_565 .
N1A K4 N1D C5D 67(5) 1_565 .
O1D K4 N1D C5D -127.0(4) . .
F4D K4 N1D C5D -51.1(4) . .
C6A K4 N1D C5D 157.4(3) 1_565 .
C6D K4 N1D C5D -19.3(3) . .
K1 K4 N1D C5D 78.7(4) 1_565 .
K3 K4 N1D C5D -100.4(4) . .
N2D K4 N1D K3 58.29(15) . .
N2A K4 N1D K3 -124.24(14) 1_565 .
O1A K4 N1D K3 153.04(14) 1_565 .
N1A K4 N1D K3 168(4) 1_565 .
O1D K4 N1D K3 -26.59(13) . .
F4D K4 N1D K3 49.25(16) . .
C6A K4 N1D K3 -102.21(19) 1_565 .
C6D K4 N1D K3 81.07(18) . .
K1 K4 N1D K3 179.05(4) 1_565 .
N2A K4 N2D C9D 92(5) 1_565 .
O1A K4 N2D C9D 82.6(4) 1_565 .
N1A K4 N2D C9D -11.8(5) 1_565 .
O1D K4 N2D C9D -103.6(4) . .
N1D K4 N2D C9D 165.4(5) . .
F4D K4 N2D C9D -24.7(4) . .
C6A K4 N2D C9D -56.0(6) 1_565 .
C6D K4 N2D C9D 120.7(6) . .
K1 K4 N2D C9D 52.6(5) 1_565 .
K3 K4 N2D C9D -132.1(5) . .
N2A K4 N2D C6D -28(5) 1_565 .
O1A K4 N2D C6D -38.1(4) 1_565 .
N1A K4 N2D C6D -132.5(4) 1_565 .
O1D K4 N2D C6D 135.7(4) . .
N1D K4 N2D C6D 44.7(4) . .
F4D K4 N2D C6D -145.4(4) . .
C6A K4 N2D C6D -176.7(5) 1_565 .
K1 K4 N2D C6D -68.1(4) 1_565 .
K3 K4 N2D C6D 107.2(4) . .
N2A K4 N2D K3 -135(4) 1_565 .
O1A K4 N2D K3 -145.33(14) 1_565 .
N1A K4 N2D K3 120.32(16) 1_565 .
O1D K4 N2D K3 28.50(13) . .
N1D K4 N2D K3 -62.46(16) . .
F4D K4 N2D K3 107.37(17) . .
C6A K4 N2D K3 76.1(4) 1_565 .
C6D K4 N2D K3 -107.2(4) . .
K1 K4 N2D K3 -175.27(4) 1_565 .
O1D K3 N2D C9D 94.8(5) . .
N2C K3 N2D C9D 126(2) . .
O1C K3 N2D C9D -75.4(5) . .
N1C K3 N2D C9D 8.5(6) . .
N1D K3 N2D C9D -171.5(5) . .
C6C K3 N2D C9D 61.0(7) . .
C6D K3 N2D C9D -124.9(7) . .
C5D K3 N2D C9D -147.9(6) . .
C14D K3 N2D C9D 69.3(5) . .
K4 K3 N2D C9D 124.8(5) . .
K2 K3 N2D C9D -58.2(5) . .
O1D K3 N2D C6D -140.3(4) . .
N2C K3 N2D C6D -109(2) . .
O1C K3 N2D C6D 49.6(4) . .
N1C K3 N2D C6D 133.5(3) . .
N1D K3 N2D C6D -46.6(4) . .
C6C K3 N2D C6D -174.1(4) . .
C5D K3 N2D C6D -23.0(3) . .
C14D K3 N2D C6D -165.7(4) . .
K4 K3 N2D C6D -110.2(4) . .
K2 K3 N2D C6D 66.7(4) . .
O1D K3 N2D K4 -30.04(15) . .
N2C K3 N2D K4 1(2) . .
O1C K3 N2D K4 159.78(12) . .
N1C K3 N2D K4 -116.31(16) . .
N1D K3 N2D K4 63.65(16) . .
C6C K3 N2D K4 -63.9(4) . .
C6D K3 N2D K4 110.2(4) . .
C5D K3 N2D K4 87.2(2) . .
C14D K3 N2D K4 -55.52(16) . .
K2 K3 N2D K4 176.94(5) . .
C5D N1D C1D C2D -0.3(8) . .
K3 N1D C1D C2D -125.3(6) . .
K4 N1D C1D C2D 135.7(5) . .
N1D C1D C2D C3D 0.4(9) . .
C1D C2D C3D C4D -1.1(10) . .
C2D C3D C4D C5D 1.6(10) . .
C1D N1D C5D C4D 0.8(8) . .
K3 N1D C5D C4D 133.5(5) . .
K4 N1D C5D C4D -141.4(5) . .
C1D N1D C5D C6D 179.3(5) . .
K3 N1D C5D C6D -48.0(5) . .
K4 N1D C5D C6D 37.1(5) . .
C1D N1D C5D K3 -132.6(5) . .
K4 N1D C5D K3 85.1(2) . .
C3D C4D C5D N1D -1.5(9) . .
C3D C4D C5D C6D -179.9(6) . .
C3D C4D C5D K3 71.2(9) . .
O1D K3 C5D N1D -49.5(4) . .
N2D K3 C5D N1D -116.6(4) . .
N2C K3 C5D N1D 56.6(4) . .
O1C K3 C5D N1D 137.2(4) . .
N1C K3 C5D N1D 174.3(4) . .
C6C K3 C5D N1D 37.2(5) . .
C6D K3 C5D N1D -137.8(5) . .
C14D K3 C5D N1D -71.1(4) . .
K4 K3 C5D N1D -60.0(3) . .
K2 K3 C5D N1D 114.6(3) . .
O1D K3 C5D C4D -148.2(7) . .
N2D K3 C5D C4D 144.7(8) . .
N2C K3 C5D C4D -42.1(8) . .
O1C K3 C5D C4D 38.5(7) . .
N1C K3 C5D C4D 75.6(9) . .
N1D K3 C5D C4D -98.7(8) . .
C6C K3 C5D C4D -61.5(8) . .
C6D K3 C5D C4D 123.5(8) . .
C14D K3 C5D C4D -169.8(7) . .
K4 K3 C5D C4D -158.7(8) . .
K2 K3 C5D C4D 15.9(8) . .
O1D K3 C5D C6D 88.3(3) . .
N2D K3 C5D C6D 21.1(3) . .
N2C K3 C5D C6D -165.6(3) . .
O1C K3 C5D C6D -85.0(3) . .
N1C K3 C5D C6D -48.0(5) . .
N1D K3 C5D C6D 137.8(5) . .
C6C K3 C5D C6D 175.0(3) . .
C14D K3 C5D C6D 66.6(4) . .
K4 K3 C5D C6D 77.8(3) . .
K2 K3 C5D C6D -107.7(3) . .
C9D N2D C6D C7D -0.6(6) . .
K4 N2D C6D C7D 127.3(4) . .
K3 N2D C6D C7D -137.8(4) . .
C9D N2D C6D C5D -177.0(4) . .
K4 N2D C6D C5D -49.0(5) . .
K3 N2D C6D C5D 45.8(5) . .
C9D N2D C6D K3 137.2(5) . .
K4 N2D C6D K3 -94.8(3) . .
C9D N2D C6D K4 -128.0(5) . .
K3 N2D C6D K4 94.8(3) . .
N1D C5D C6D N2D 4.6(7) . .
C4D C5D C6D N2D -176.9(5) . .
K3 C5D C6D N2D -34.6(4) . .
N1D C5D C6D C7D -170.6(6) . .
C4D C5D C6D C7D 7.9(9) . .
K3 C5D C6D C7D 150.2(6) . .
N1D C5D C6D K3 39.3(4) . .
C4D C5D C6D K3 -142.3(5) . .
N1D C5D C6D K4 -30.1(4) . .
C4D C5D C6D K4 148.4(5) . .
K3 C5D C6D K4 -69.35(11) . .
O1D K3 C6D N2D 41.0(4) . .
N2C K3 C6D N2D 167.6(4) . .
O1C K3 C6D N2D -129.7(4) . .
N1C K3 C6D N2D -63.9(4) . .
N1D K3 C6D N2D 117.7(4) . .
C6C K3 C6D N2D 75(4) . .
C5D K3 C6D N2D 139.2(5) . .
C14D K3 C6D N2D 15.2(4) . .
K4 K3 C6D N2D 53.2(3) . .
K2 K3 C6D N2D -131.3(3) . .
O1D K3 C6D C7D 114.5(6) . .
N2D K3 C6D C7D 73.5(6) . .
N2C K3 C6D C7D -118.9(6) . .
O1C K3 C6D C7D -56.3(6) . .
N1C K3 C6D C7D 9.5(7) . .
N1D K3 C6D C7D -168.8(7) . .
C6C K3 C6D C7D 148(4) . .
C5D K3 C6D C7D -147.3(7) . .
C14D K3 C6D C7D 88.7(6) . .
K4 K3 C6D C7D 126.7(6) . .
K2 K3 C6D C7D -57.8(6) . .
O1D K3 C6D C5D -98.2(3) . .
N2D K3 C6D C5D -139.2(5) . .
N2C K3 C6D C5D 28.5(6) . .
O1C K3 C6D C5D 91.1(3) . .
N1C K3 C6D C5D 156.9(3) . .
N1D K3 C6D C5D -21.5(3) . .
C6C K3 C6D C5D -64(4) . .
C14D K3 C6D C5D -124.0(3) . .
K4 K3 C6D C5D -86.0(3) . .
K2 K3 C6D C5D 89.5(3) . .
O1D K3 C6D K4 -12.23(14) . .
N2D K3 C6D K4 -53.2(3) . .
N2C K3 C6D K4 114.4(4) . .
O1C K3 C6D K4 177.04(11) . .
N1C K3 C6D K4 -117.17(19) . .
N1D K3 C6D K4 64.46(18) . .
C6C K3 C6D K4 22(4) . .
C5D K3 C6D K4 86.0(3) . .
C14D K3 C6D K4 -38.04(17) . .
K2 K3 C6D K4 175.48(4) . .
N2A K4 C6D N2D 177.4(4) 1_565 .
O1A K4 C6D N2D 140.0(4) 1_565 .
N1A K4 C6D N2D 63.3(4) 1_565 .
O1D K4 C6D N2D -44.9(4) . .
N1D K4 C6D N2D -120.3(4) . .
F4D K4 C6D N2D 29.1(4) . .
C6A K4 C6D N2D 149(4) 1_565 .
K1 K4 C6D N2D 126.6(3) 1_565 .
K3 K4 C6D N2D -56.4(3) . .
N2D K4 C6D C7D -79.6(6) . .
N2A K4 C6D C7D 97.8(6) 1_565 .
O1A K4 C6D C7D 60.4(5) 1_565 .
N1A K4 C6D C7D -16.4(6) 1_565 .
O1D K4 C6D C7D -124.6(5) . .
N1D K4 C6D C7D 160.1(6) . .
F4D K4 C6D C7D -50.5(5) . .
C6A K4 C6D C7D 70(5) 1_565 .
K1 K4 C6D C7D 47.0(5) 1_565 .
K3 K4 C6D C7D -136.0(5) . .
N2D K4 C6D C5D 137.1(5) . .
N2A K4 C6D C5D -45.5(5) 1_565 .
O1A K4 C6D C5D -82.9(3) 1_565 .
N1A K4 C6D C5D -159.6(3) 1_565 .
O1D K4 C6D C5D 92.2(3) . .
N1D K4 C6D C5D 16.8(3) . .
F4D K4 C6D C5D 166.2(3) . .
C6A K4 C6D C5D -74(5) 1_565 .
K1 K4 C6D C5D -96.3(3) 1_565 .
K3 K4 C6D C5D 80.7(3) . .
N2D K4 C6D K3 56.4(3) . .
N2A K4 C6D K3 -126.2(3) 1_565 .
O1A K4 C6D K3 -163.58(14) 1_565 .
N1A K4 C6D K3 119.67(18) 1_565 .
O1D K4 C6D K3 11.48(13) . .
N1D K4 C6D K3 -63.90(17) . .
F4D K4 C6D K3 85.55(10) . .
C6A K4 C6D K3 -154(5) 1_565 .
K1 K4 C6D K3 -177.01(4) 1_565 .
N2D C6D C7D C8D 1.0(6) . .
C5D C6D C7D C8D 176.5(6) . .
K3 C6D C7D C8D -50.9(7) . .
K4 C6D C7D C8D 52.0(6) . .
N2D C6D C7D C110 177.0(5) . .
C5D C6D C7D C110 -7.6(10) . .
K3 C6D C7D C110 125.0(6) . .
K4 C6D C7D C110 -132.0(5) . .
C6D C7D C8D C9D -1.0(6) . .
C110 C7D C8D C9D -177.3(5) . .
C6D N2D C9D C8D 0.0(6) . .
K4 N2D C9D C8D -122.8(4) . .
K3 N2D C9D C8D 125.4(5) . .
C6D N2D C9D C11D -176.9(5) . .
K4 N2D C9D C11D 60.3(6) . .
K3 N2D C9D C11D -51.5(7) . .
C7D C8D C9D N2D 0.6(6) . .
C7D C8D C9D C11D 177.3(6) . .
K4 F4D C11D F6D 155.0(4) . .
K4 F4D C11D F5D -94.2(4) . .
K4 F4D C11D C9D 28.7(6) . .
N2D C9D C11D F6D 176.3(5) . .
C8D C9D C11D F6D -0.1(9) . .
N2D C9D C11D F4D -62.2(7) . .
C8D C9D C11D F4D 121.4(6) . .
N2D C9D C11D F5D 56.1(8) . .
C8D C9D C11D F5D -120.3(6) . .
C8D C7D C110 F3D -119.8(7) . .
C6D C7D C110 F3D 64.7(8) . .
C8D C7D C110 F1D 118.1(6) . .
C6D C7D C110 F1D -57.4(8) . .
C8D C7D C110 F2D 0.1(8) . .
C6D C7D C110 F2D -175.4(5) . .
N2D K3 O1D C13D 138.5(5) . .
N2C K3 O1D C13D -39.1(5) . .
O1C K3 O1D C13D -123.8(8) . .
N1C K3 O1D C13D -95.0(5) . .
N1D K3 O1D C13D 82.3(5) . .
C6C K3 O1D C13D -54.7(5) . .
C6D K3 O1D C13D 123.9(5) . .
C5D K3 O1D C13D 98.7(5) . .
C14D K3 O1D C13D -127.7(6) . .
K4 K3 O1D C13D 110.5(5) . .
K2 K3 O1D C13D -64.0(5) . .
N2D K3 O1D C14D -93.8(4) . .
N2C K3 O1D C14D 88.7(4) . .
O1C K3 O1D C14D 3.9(9) . .
N1C K3 O1D C14D 32.7(4) . .
N1D K3 O1D C14D -150.0(4) . .
C6C K3 O1D C14D 73.1(4) . .
C6D K3 O1D C14D -108.3(4) . .
C5D K3 O1D C14D -133.5(4) . .
K4 K3 O1D C14D -121.8(4) . .
K2 K3 O1D C14D 63.7(4) . .
N2D K3 O1D K4 28.00(13) . .
N2C K3 O1D K4 -149.54(13) . .
O1C K3 O1D K4 125.7(7) . .
N1C K3 O1D K4 154.48(14) . .
N1D K3 O1D K4 -28.20(13) . .
C6C K3 O1D K4 -165.16(16) . .
C6D K3 O1D K4 13.45(15) . .
C5D K3 O1D K4 -11.74(16) . .
C14D K3 O1D K4 121.8(4) . .
K2 K3 O1D K4 -174.49(4) . .
N2D K4 O1D C13D -153.7(4) . .
N2A K4 O1D C13D 25.7(4) 1_565 .
O1A K4 O1D C13D -99.8(13) 1_565 .
N1A K4 O1D C13D 82.4(4) 1_565 .
N1D K4 O1D C13D -97.0(4) . .
F4D K4 O1D C13D 150.2(4) . .
C6A K4 O1D C13D 41.2(4) 1_565 .
C6D K4 O1D C13D -138.3(4) . .
K1 K4 O1D C13D 52.5(5) 1_565 .
K3 K4 O1D C13D -125.0(5) . .
N2D K4 O1D C14D 74.6(4) . .
N2A K4 O1D C14D -106.0(4) 1_565 .
O1A K4 O1D C14D 128.5(12) 1_565 .
N1A K4 O1D C14D -49.4(4) 1_565 .
N1D K4 O1D C14D 131.2(4) . .
F4D K4 O1D C14D 18.5(4) . .
C6A K4 O1D C14D -90.6(4) 1_565 .
C6D K4 O1D C14D 90.0(4) . .
K1 K4 O1D C14D -79.3(4) 1_565 .
K3 K4 O1D C14D 103.3(4) . .
N2D K4 O1D K3 -28.67(13) . .
N2A K4 O1D K3 150.71(13) 1_565 .
O1A K4 O1D K3 25.2(13) 1_565 .
N1A K4 O1D K3 -152.63(13) 1_565 .
N1D K4 O1D K3 27.98(14) . .
F4D K4 O1D K3 -84.80(12) . .
C6A K4 O1D K3 166.18(15) 1_565 .
C6D K4 O1D K3 -13.26(15) . .
K1 K4 O1D K3 177.47(5) 1_565 .
C14D O1D C13D C12D -171.9(5) . .
K3 O1D C13D C12D -47.1(6) . .
K4 O1D C13D C12D 50.7(5) . .
C13D O1D C14D C15D -84.0(6) . .
K3 O1D C14D C15D 140.2(5) . .
K4 O1D C14D C15D 47.2(7) . .
C13D O1D C14D K3 135.8(5) . .
K4 O1D C14D K3 -93.0(3) . .
O1D K3 C14D C15D -68.1(8) . .
N2D K3 C14D C15D 16.9(8) . .
N2C K3 C14D C15D -159.1(8) . .
O1C K3 C14D C15D 113.1(8) . .
N1C K3 C14D C15D 147.6(8) . .
N1D K3 C14D C15D -35.2(8) . .
C6C K3 C14D C15D -166.6(8) . .
C6D K3 C14D C15D 11.2(8) . .
C5D K3 C14D C15D -12.7(9) . .
K4 K3 C14D C15D -23.1(7) . .
K2 K3 C14D C15D 162.1(7) . .
N2D K3 C14D O1D 85.0(3) . .
N2C K3 C14D O1D -91.0(3) . .
O1C K3 C14D O1D -178.8(3) . .
N1C K3 C14D O1D -144.4(4) . .
N1D K3 C14D O1D 32.9(4) . .
C6C K3 C14D O1D -98.5(4) . .
C6D K3 C14D O1D 79.2(4) . .
C5D K3 C14D O1D 55.4(4) . .
K4 K3 C14D O1D 45.0(3) . .
K2 K3 C14D O1D -129.9(3) . .
